data_4112792
loop_
_publ_author_name
'Sergio Bambirra'
'Marco W. Bouwkamp'
'Auke Meetsma'
'Bart Hessen'

_publ_contact_author_address
;
      Crystal Structure Center,
      Inorganic Solid State Chemistry Laboratory
      Chemical Physics,
      Materials Science Center,
      Groningen University,
      Nijenborgh 4,
      NL-9747 AG Groningen,
      The Netherlands.
;
_publ_contact_author_email A.Meetsma@fwn.rug.nl
_publ_contact_author_fax '+31 50 3634441'
_publ_contact_author_name
;
    Drs. A. Meetsma
;
_publ_contact_author_phone '+31 50 3634368'
_publ_section_title
;
 One Ligand Fits All: Cationic Mono(amidinate) Alkyl Catalysts over the
 Full Size Range of the Group 3 and Lanthanide Metals
;
_journal_name_full 'Journal of the American Chemical Society'
_journal_page_first 9182
_journal_page_last 9183
_journal_paper_doi 10.1021/ja0475297
_journal_volume 126
_journal_year 2004
_chemical_compound_source 'see text'
_chemical_formula_moiety 'C51 H82 N2 Nd O4 Si, C24 H20 B, 0.5(C6 H12), 1.5(C4 H8 O)'
_chemical_formula_sum 'C84 H120 B N2 Nd O Si'
_chemical_formula_weight 1429.02
_chemical_name_systematic ' ?'
_space_group_IT_number 15
_symmetry_cell_setting monoclinic
_symmetry_Int_Tables_number 15
_symmetry_space_group_name_Hall '-C 2yc'
_symmetry_space_group_name_H-M 'C 1 2/c 1'
_atom_sites_solution_hydrogens difmap
_atom_sites_solution_primary heavy
_atom_sites_solution_secondary direct
_audit_creation_date '2004-01-31  14:07:18'
_audit_creation_method
;
  PLATON <TABLE ACC> option
  SHELXL97-2 & Manual Editing
;
_audit_update_record
;
  ?
;
_cell_angle_alpha 90
_cell_angle_beta 117.373(1)
_cell_angle_gamma 90
_cell_formula_units_Z 8
_cell_length_a 51.138(2)
_cell_length_b 14.0381(6)
_cell_length_c 24.194(1)
_cell_measurement_reflns_used 8638
_cell_measurement_temperature 100(1)
_cell_measurement_theta_max 26.12
_cell_measurement_theta_min 2.45
_cell_volume 15423.7(11)
_computing_cell_refinement 'SAINT, Bruker Version 6.02A, 2000'
_computing_data_collection 'SMART, Bruker Version 5.624, 2001'
_computing_data_reduction 'XPREP, Bruker Version 5.1/NT, 2000'
_computing_molecular_graphics
;
  PLUTO (Meetsma, 2003)
  PLATON (Spek, 1994)
;
_computing_publication_material 'PLATON (Spek, 1990)'
_computing_structure_refinement 'SHELXL-97 (Sheldrick, 1997)'
_computing_structure_solution
;
  DIRDIF-99 (Beurskens et al., 1999)
;
_diffrn_ambient_temperature 100(1)
_diffrn_detector_area_resol_mean '4096x4096 / 62x62 (binned 512)'
_diffrn_measured_fraction_theta_full 0.995
_diffrn_measured_fraction_theta_max 0.990
_diffrn_measurement_device_type
;
   Bruker Smart Apex
;
_diffrn_measurement_method 'phi and omega scans'
_diffrn_radiation_detector
;
   CCD area-detector
;
_diffrn_radiation_monochromator 'parallel mounted graphite'
_diffrn_radiation_source 'fine focus sealed Siemens Mo tube '
_diffrn_radiation_type MoK\a
_diffrn_radiation_wavelength 0.71073
_diffrn_reflns_av_R_equivalents 0.0439
_diffrn_reflns_av_sigmaI/netI 0.0518
_diffrn_reflns_limit_h_max 68
_diffrn_reflns_limit_h_min -61
_diffrn_reflns_limit_k_max 18
_diffrn_reflns_limit_k_min -18
_diffrn_reflns_limit_l_max 31
_diffrn_reflns_limit_l_min -32
_diffrn_reflns_number 70031
_diffrn_reflns_reduction_process
;
  Intensity data were corrected for Lorentz and polarization
   effects, decay and absorption and reduced to F~o~^2^
   using SAINT (Bruker, 2000) and SADABS (Sheldrick, 2001)
;
_diffrn_reflns_theta_full 25.00
_diffrn_reflns_theta_max 28.28
_diffrn_reflns_theta_min 2.26
_exptl_absorpt_coefficient_mu 0.740
_exptl_absorpt_correction_T_max 0.9500
_exptl_absorpt_correction_T_min 0.8205
_exptl_absorpt_correction_type multi-scan
_exptl_absorpt_process_details '(SADABS, Sheldrick, Bruker, 2000))'
_exptl_crystal_colour colorless
_exptl_crystal_density_diffrn 1.231
_exptl_crystal_description platelet
_exptl_crystal_F_000 6088
_exptl_crystal_size_max 0.40
_exptl_crystal_size_mid 0.34
_exptl_crystal_size_min 0.07
_refine_diff_density_max 1.115
_refine_diff_density_min -0.988
_refine_diff_density_rms 0.088
_refine_ls_extinction_method none
_refine_ls_goodness_of_fit_ref 1.033
_refine_ls_hydrogen_treatment mixed
_refine_ls_matrix_type full
_refine_ls_number_parameters 1245
_refine_ls_number_reflns 18975
_refine_ls_number_restraints 0
_refine_ls_restrained_S_all 1.033
_refine_ls_R_factor_all 0.0576
_refine_ls_R_factor_gt 0.0414
_refine_ls_shift/su_max 0.018
_refine_ls_shift/su_mean 0.001
_refine_ls_structure_factor_coef Fsqd
_refine_ls_weighting_details 'calc w=1/[\s^2^(Fo^2^)+(0.0533P)^2^+21.0993P] where P=(Fo^2^+2Fc^2^)/3'
_refine_ls_weighting_scheme calc
_refine_ls_wR_factor_gt 0.1002
_refine_ls_wR_factor_ref 0.1075
_reflns_number_gt 15123
_reflns_number_total 18975
_reflns_threshold_expression I>2\s(I)
_cod_data_source_file ja0475297si20040519_103355.cif
_cod_data_source_block global
_cod_original_sg_symbol_H-M 'C 2/c'
_cod_original_formula_sum 'C84 H120 B N2 Nd O     Si'
_cod_database_code 4112792
_vrn_publ_code_squeezed_elec 0.0
_vrn_publ_code_void_volume 271.2
_vrn_publ_code_frame_time_sec 10.0
_vrn_publ_code_meas_time_hour 8.0

loop_
_symmetry_equiv_pos_as_xyz
x,y,z
-x,y,1/2-z
-x,-y,-z
x,-y,1/2+z
1/2+x,1/2+y,z
1/2-x,1/2+y,1/2-z
1/2-x,1/2-y,-z
1/2+x,1/2-y,1/2+z

loop_
_atom_site_aniso_label
_atom_site_aniso_U_11
_atom_site_aniso_U_22
_atom_site_aniso_U_33
_atom_site_aniso_U_23
_atom_site_aniso_U_13
_atom_site_aniso_U_12
Nd1 0.0157(1) 0.0200(1) 0.0185(1) -0.0023(1) 0.0050(1) 0.0005(1)
Si1 0.0510(6) 0.0339(5) 0.0452(5) 0.0032(4) 0.0160(4) 0.0025(4)
O11 0.0235(10) 0.0295(10) 0.0256(9) -0.0061(8) 0.0065(8) 0.0054(8)
O12 0.0205(10) 0.0296(10) 0.0319(10) -0.0080(8) 0.0067(8) -0.0030(7)
O13 0.0214(9) 0.0275(9) 0.0285(9) -0.0021(7) 0.0123(8) -0.0004(7)
O14 0.0222(9) 0.0236(9) 0.0222(9) -0.0009(7) 0.0048(7) 0.0014(7)
N11 0.0163(10) 0.0206(10) 0.0190(9) -0.0007(8) 0.0066(8) -0.0002(8)
N12 0.0163(10) 0.0212(10) 0.0219(10) -0.0004(8) 0.0076(8) 0.0027(8)
C149A 0.29(3) 0.054(8) 0.132(16) 0.003(8) 0.12(2) 0.008(15)
C149B 0.105(8) 0.017(3) 0.062(5) -0.007(3) 0.051(6) -0.006(4)
C150A 0.27(4) 0.20(3) 0.16(3) 0.06(2) -0.06(3) -0.04(3)
C150B 0.060(6) 0.053(6) 0.063(6) 0.054(5) -0.023(5) -0.025(4)
C151A 0.079(7) 0.022(3) 0.066(5) 0.009(3) 0.050(5) -0.001(3)
C151B 0.090(12) 0.18(2) 0.23(2) 0.069(17) 0.081(15) 0.007(13)
C11 0.0152(12) 0.0279(13) 0.0179(11) -0.0034(9) 0.0050(10) -0.0028(9)
C12 0.0219(14) 0.0353(14) 0.0230(12) -0.0026(11) 0.0093(11) -0.0033(11)
C13 0.0444(19) 0.0433(17) 0.0282(14) -0.0045(13) 0.0215(14) -0.0055(14)
C14 0.056(2) 0.0401(17) 0.0384(16) -0.0128(14) 0.0285(16) -0.0012(15)
C15 0.0436(18) 0.0279(15) 0.0388(16) -0.0086(12) 0.0219(14) -0.0038(13)
C16 0.0180(12) 0.0270(13) 0.0261(12) -0.0037(10) 0.0095(10) -0.0017(10)
C17 0.0290(15) 0.0332(14) 0.0204(12) 0.0009(11) 0.0083(11) -0.0047(11)
C18 0.0340(17) 0.0366(17) 0.0301(15) 0.0060(13) 0.0050(14) -0.0003(13)
C19 0.053(2) 0.0463(19) 0.0345(17) 0.0040(15) 0.0245(16) -0.0099(17)
C110 0.0217(13) 0.0184(11) 0.0294(13) -0.0016(10) 0.0106(11) 0.0004(9)
C111 0.0263(15) 0.0224(13) 0.0374(16) 0.0014(12) 0.0106(13) 0.0022(11)
C112 0.0249(15) 0.0252(14) 0.0403(16) 0.0011(12) 0.0130(13) -0.0025(11)
C113 0.0168(12) 0.0188(11) 0.0176(10) 0.0046(9) 0.0044(9) 0.0022(9)
C114 0.0175(12) 0.0201(11) 0.0244(12) -0.0002(10) 0.0073(10) 0.0007(9)
C115 0.0219(13) 0.0270(13) 0.0233(12) 0.0003(10) 0.0075(11) -0.0002(10)
C116 0.0240(14) 0.0343(15) 0.0244(13) -0.0036(11) 0.0047(12) -0.0034(11)
C117 0.0205(14) 0.0300(14) 0.0379(15) -0.0032(12) 0.0065(12) -0.0056(11)
C118 0.0238(14) 0.0317(14) 0.0376(15) 0.0030(12) 0.0166(13) -0.0021(11)
C119 0.0216(13) 0.0258(13) 0.0256(13) 0.0010(10) 0.0095(11) 0.0007(10)
C120 0.0183(12) 0.0208(11) 0.0251(12) -0.0029(10) 0.0086(10) 0.0016(9)
C121 0.0234(13) 0.0235(12) 0.0250(12) -0.0021(10) 0.0110(11) 0.0027(10)
C122 0.0350(17) 0.0348(15) 0.0324(15) 0.0004(12) 0.0197(13) 0.0064(12)
C123 0.0284(16) 0.0408(17) 0.0443(17) -0.0018(13) 0.0207(14) 0.0110(12)
C124 0.0242(15) 0.0310(14) 0.0360(15) -0.0002(12) 0.0104(12) 0.0093(11)
C125 0.0216(13) 0.0222(12) 0.0271(13) -0.0006(10) 0.0078(11) 0.0027(9)
C126 0.0230(14) 0.0351(14) 0.0252(13) 0.0061(11) 0.0106(11) 0.0061(11)
C127 0.0338(18) 0.0350(16) 0.0422(18) 0.0101(14) 0.0141(15) 0.0096(13)
C128 0.041(2) 0.057(2) 0.0279(15) 0.0073(15) 0.0150(15) 0.0061(16)
C129 0.0214(14) 0.0334(15) 0.0300(14) 0.0058(11) 0.0067(12) 0.0071(11)
C130 0.0317(17) 0.0417(19) 0.0328(16) 0.0036(13) 0.0062(13) 0.0055(13)
C131 0.0334(19) 0.0354(17) 0.0459(19) 0.0138(14) 0.0079(16) 0.0034(14)
C132 0.0262(16) 0.0469(18) 0.0265(14) -0.0093(13) 0.0100(12) 0.0025(13)
C133 0.045(2) 0.0390(17) 0.0411(17) -0.0115(14) 0.0268(16) -0.0036(14)
C134 0.0330(18) 0.0320(16) 0.065(2) -0.0129(15) 0.0265(17) 0.0010(13)
C135 0.0261(16) 0.0291(15) 0.0383(16) -0.0050(13) 0.0030(13) 0.0064(12)
C136 0.0334(17) 0.0311(15) 0.0328(15) -0.0097(12) 0.0072(14) -0.0059(12)
C137 0.059(2) 0.0434(19) 0.049(2) -0.0200(17) 0.0299(19) -0.0232(17)
C138 0.0275(17) 0.069(2) 0.0434(19) -0.0202(18) 0.0141(16) -0.0163(16)
C139 0.0226(15) 0.0445(18) 0.0321(15) -0.0069(14) 0.0060(12) 0.0009(12)
C140 0.0263(15) 0.0316(14) 0.0277(13) -0.0009(12) 0.0132(12) -0.0037(11)
C141 0.0373(19) 0.0468(19) 0.0418(18) 0.0080(15) 0.0272(16) 0.0043(14)
C142 0.0418(19) 0.0429(18) 0.0381(17) -0.0050(14) 0.0219(16) 0.0085(15)
C143 0.0233(15) 0.0268(14) 0.0390(16) -0.0045(12) 0.0134(13) -0.0005(11)
C144 0.0391(18) 0.0359(17) 0.0223(13) -0.0008(12) 0.0057(13) 0.0069(14)
C145 0.037(2) 0.0439(19) 0.0392(19) -0.0087(16) -0.0123(16) 0.0176(16)
C146 0.0254(15) 0.0269(14) 0.0314(14) 0.0049(11) 0.0092(12) 0.0040(11)
C147 0.0256(15) 0.0270(14) 0.0304(14) 0.0030(11) 0.0060(12) 0.0006(11)
C148 0.0282(14) 0.0182(11) 0.0226(12) -0.0004(9) 0.0118(10) -0.0051(10)
C21 0.0277(14) 0.0218(12) 0.0206(11) 0.0033(9) 0.0114(11) 0.0051(10)
C22 0.0268(14) 0.0241(12) 0.0226(12) 0.0009(10) 0.0108(11) 0.0041(10)
C23 0.0333(16) 0.0254(13) 0.0296(14) 0.0033(11) 0.0173(12) 0.0101(11)
C24 0.0231(14) 0.0339(15) 0.0315(14) 0.0097(12) 0.0118(12) 0.0082(11)
C25 0.0267(15) 0.0304(14) 0.0289(14) 0.0029(12) 0.0073(12) 0.0001(11)
C26 0.0306(15) 0.0229(13) 0.0282(13) 0.0007(11) 0.0110(12) 0.0041(11)
C27 0.0288(14) 0.0188(12) 0.0262(12) -0.0018(10) 0.0127(11) 0.0051(10)
C28 0.0376(18) 0.0393(16) 0.0285(14) 0.0044(12) 0.0163(13) 0.0132(13)
C29 0.057(2) 0.049(2) 0.0306(15) 0.0091(14) 0.0238(16) 0.0183(16)
C210 0.067(2) 0.0340(16) 0.0460(18) 0.0068(14) 0.0425(19) 0.0104(15)
C211 0.0376(18) 0.0271(14) 0.0524(19) -0.0006(13) 0.0288(16) 0.0048(12)
C212 0.0332(15) 0.0211(12) 0.0300(14) -0.0007(10) 0.0154(12) 0.0032(10)
C213 0.0213(13) 0.0227(12) 0.0209(12) -0.0009(10) 0.0026(10) 0.0041(10)
C214 0.0249(14) 0.0242(13) 0.0276(13) -0.0024(10) 0.0062(12) 0.0032(10)
C215 0.0290(15) 0.0226(13) 0.0318(14) -0.0054(11) 0.0013(12) 0.0042(11)
C216 0.0416(18) 0.0225(14) 0.0330(15) 0.0049(12) 0.0028(13) 0.0008(12)
C217 0.0420(19) 0.0348(16) 0.0335(15) 0.0058(12) 0.0161(14) -0.0009(13)
C218 0.0367(16) 0.0270(14) 0.0293(14) 0.0015(11) 0.0141(13) 0.0099(12)
C219 0.0192(12) 0.0242(12) 0.0242(12) 0.0001(10) 0.0098(10) 0.0058(10)
C220 0.0235(14) 0.0310(14) 0.0261(13) 0.0002(11) 0.0100(11) 0.0007(11)
C221 0.0288(16) 0.0431(17) 0.0220(13) -0.0005(12) 0.0088(12) 0.0010(12)
C222 0.0235(14) 0.0389(16) 0.0294(14) -0.0100(12) 0.0070(12) -0.0010(12)
C223 0.0289(15) 0.0273(14) 0.0363(15) -0.0042(12) 0.0151(12) 0.0010(11)
C224 0.0280(14) 0.0266(13) 0.0268(13) 0.0022(11) 0.0119(12) 0.0062(11)
B2 0.0232(15) 0.0211(13) 0.0226(13) 0.0008(11) 0.0086(12) 0.0068(11)
C51 0.147(7) 0.135(6) 0.098(5) 0.018(4) 0.071(5) 0.052(5)
C52 0.092(4) 0.082(3) 0.100(4) 0.030(3) 0.064(3) 0.028(3)
C53 0.170(7) 0.139(6) 0.123(6) 0.030(5) 0.096(6) 0.080(6)
O31 0.117(3) 0.084(2) 0.0440(16) 0.0031(16) 0.0354(18) -0.002(2)
C31 0.144(5) 0.046(2) 0.044(2) 0.0058(19) 0.016(3) 0.022(3)
C32 0.135(5) 0.069(3) 0.049(2) 0.006(2) 0.020(3) 0.018(3)
C33 0.119(4) 0.068(3) 0.046(2) 0.005(2) 0.032(3) -0.015(3)
C34 0.072(3) 0.088(3) 0.051(2) 0.022(2) 0.021(2) -0.015(2)
O41 0.045(2) 0.059(2) 0.0351(17) 0.0000 0.0089(15) 0.0000
C41 0.042(2) 0.072(3) 0.053(2) 0.0161(19) 0.0228(18) 0.0082(18)
C42 0.075(3) 0.060(3) 0.122(4) 0.038(3) 0.064(3) 0.022(2)

loop_
_atom_site_label
_atom_site_type_symbol
_atom_site_thermal_displace_type
_atom_site_fract_x
_atom_site_fract_y
_atom_site_fract_z
_atom_site_occupancy
_atom_site_U_iso_or_equiv
Nd1 Nd Uani 0.13093 0.18057(1) 0.23652(1) 1.000 0.0192(1)
Si1 Si Uani 0.14501(2) -0.06412(7) 0.34560(5) 1.000 0.0457(3)
O11 O Uani 0.14033(4) 0.07730(13) 0.16192(8) 1.000 0.0281(6)
O12 O Uani 0.08268(4) 0.09432(13) 0.17178(9) 1.000 0.0294(6)
O13 O Uani 0.09548(4) 0.23935(13) 0.27361(8) 1.000 0.0255(5)
O14 O Uani 0.10234(4) 0.28201(13) 0.13960(8) 1.000 0.0248(5)
N11 N Uani 0.16050(4) 0.30881(14) 0.31291(9) 1.000 0.0192(6)
N12 N Uani 0.18035(4) 0.23923(14) 0.25729(9) 1.000 0.0203(6)
C149A C Uani 0.1513(5) -0.1644(12) 0.3008(10) 0.500 0.150(12)
C149B C Uani 0.1330(3) -0.1712(7) 0.2946(6) 0.500 0.056(3)
C150A C Uani 0.1717(8) -0.094(2) 0.4272(15) 0.500 0.272(19)
C150B C Uani 0.1778(3) -0.0926(9) 0.4214(7) 0.500 0.079(3)
C151A C Uani 0.1172(2) -0.0460(5) 0.3747(4) 0.500 0.049(3)
C151B C Uani 0.1092(4) -0.0885(14) 0.3437(10) 0.500 0.164(10)
C11 C Uani 0.15866(5) 0.37798(18) 0.35459(11) 1.000 0.0214(7)
C12 C Uani 0.15693(6) 0.3451(2) 0.40838(12) 1.000 0.0271(8)
C13 C Uani 0.15579(7) 0.4121(2) 0.44961(14) 1.000 0.0368(10)
C14 C Uani 0.15589(8) 0.5092(2) 0.43916(15) 1.000 0.0422(10)
C15 C Uani 0.15643(7) 0.5401(2) 0.38574(14) 1.000 0.0356(9)
C16 C Uani 0.15765(6) 0.47603(18) 0.34253(12) 1.000 0.0240(7)
C17 C Uani 0.15676(6) 0.2396(2) 0.42198(12) 1.000 0.0287(8)
C18 C Uani 0.18745(7) 0.1956(2) 0.45122(15) 1.000 0.0374(9)
C19 C Uani 0.14173(9) 0.2168(3) 0.46256(16) 1.000 0.0429(11)
C110 C Uani 0.15701(6) 0.51777(17) 0.28394(12) 1.000 0.0236(7)
C111 C Uani 0.12790(6) 0.5706(2) 0.24480(15) 1.000 0.0303(8)
C112 C Uani 0.18286(7) 0.5850(2) 0.29759(15) 1.000 0.0309(9)
C113 C Uani 0.18396(5) 0.30072(16) 0.30283(11) 1.000 0.0191(6)
C114 C Uani 0.21226(5) 0.35576(18) 0.33940(12) 1.000 0.0216(7)
C115 C Uani 0.22278(6) 0.37506(19) 0.40277(12) 1.000 0.0252(7)
C116 C Uani 0.24865(6) 0.4257(2) 0.43533(14) 1.000 0.0301(8)
C117 C Uani 0.26462(6) 0.4580(2) 0.40618(14) 1.000 0.0322(8)
C118 C Uani 0.25450(6) 0.4397(2) 0.34360(14) 1.000 0.0301(8)
C119 C Uani 0.22874(6) 0.38842(19) 0.31043(13) 1.000 0.0249(8)
C120 C Uani 0.20349(5) 0.21251(18) 0.24318(12) 1.000 0.0219(7)
C121 C Uani 0.20063(6) 0.23734(18) 0.18377(12) 1.000 0.0240(7)
C122 C Uani 0.22349(7) 0.2153(2) 0.17006(14) 1.000 0.0324(9)
C123 C Uani 0.24848(7) 0.1683(2) 0.21237(16) 1.000 0.0363(10)
C124 C Uani 0.25043(6) 0.1394(2) 0.26846(14) 1.000 0.0317(8)
C125 C Uani 0.22822(6) 0.15949(18) 0.28515(12) 1.000 0.0250(7)
C126 C Uani 0.17402(6) 0.2921(2) 0.13667(12) 1.000 0.0280(8)
C127 C Uani 0.17869(8) 0.3997(2) 0.14593(17) 1.000 0.0383(10)
C128 C Uani 0.16618(8) 0.2678(3) 0.06900(15) 1.000 0.0423(11)
C129 C Uani 0.23212(6) 0.1241(2) 0.34768(13) 1.000 0.0303(8)
C130 C Uani 0.26025(7) 0.1636(3) 0.40211(15) 1.000 0.0388(10)
C131 C Uani 0.23283(8) 0.0148(2) 0.35128(18) 1.000 0.0423(11)
C132 C Uani 0.12403(7) 0.0739(2) 0.09396(13) 1.000 0.0340(9)
C133 C Uani 0.14003(8) 0.0017(3) 0.07337(16) 1.000 0.0390(10)
C134 C Uani 0.16992(7) -0.0084(2) 0.12882(18) 1.000 0.0418(10)
C135 C Uani 0.16305(7) 0.0042(2) 0.18247(15) 1.000 0.0358(9)
C136 C Uani 0.08083(7) -0.0090(2) 0.16656(15) 1.000 0.0356(9)
C137 C Uani 0.05457(9) -0.0343(3) 0.17632(19) 1.000 0.0485(11)
C138 C Uani 0.03437(8) 0.0514(3) 0.15278(18) 1.000 0.0475(11)
C139 C Uani 0.05259(6) 0.1286(2) 0.14281(15) 1.000 0.0356(9)
C140 C Uani 0.08324(7) 0.1727(2) 0.30205(14) 1.000 0.0282(8)
C141 C Uani 0.05923(8) 0.2259(3) 0.30847(17) 1.000 0.0385(11)
C142 C Uani 0.06937(8) 0.3285(2) 0.31526(17) 1.000 0.0396(10)
C143 C Uani 0.08306(7) 0.3341(2) 0.27169(15) 1.000 0.0301(9)
C144 C Uani 0.08217(7) 0.2786(2) 0.07316(13) 1.000 0.0357(9)
C145 C Uani 0.05940(8) 0.3555(3) 0.06352(18) 1.000 0.0516(11)
C146 C Uani 0.07602(6) 0.4281(2) 0.11477(14) 1.000 0.0294(8)
C147 C Uani 0.10603(6) 0.3834(2) 0.15339(14) 1.000 0.0303(8)
C148 C Uani 0.14847(6) 0.04557(17) 0.30771(11) 1.000 0.0230(7)
C21 C Uani 0.08688(6) 0.70581(18) 0.04939(12) 1.000 0.0233(7)
C22 C Uani 0.09472(6) 0.62124(19) 0.03048(12) 1.000 0.0247(7)
C23 C Uani 0.12361(6) 0.5884(2) 0.05627(13) 1.000 0.0283(8)
C24 C Uani 0.14604(6) 0.6395(2) 0.10254(13) 1.000 0.0298(8)
C25 C Uani 0.13933(6) 0.7242(2) 0.12269(13) 1.000 0.0308(8)
C26 C Uani 0.11043(6) 0.75620(19) 0.09643(13) 1.000 0.0282(8)
C27 C Uani 0.04120(6) 0.73531(17) 0.07374(12) 1.000 0.0246(7)
C28 C Uani 0.05871(8) 0.7057(2) 0.13506(14) 1.000 0.0347(9)
C29 C Uani 0.04775(9) 0.6923(3) 0.17756(15) 1.000 0.0441(11)
C210 C Uani 0.01854(9) 0.7091(2) 0.16039(17) 1.000 0.0426(10)
C211 C Uani 0.00032(8) 0.7382(2) 0.10018(16) 1.000 0.0359(10)
C212 C Uani 0.01137(6) 0.75056(19) 0.05786(13) 1.000 0.0278(8)
C213 C Uani 0.05341(6) 0.85785(18) 0.00018(12) 1.000 0.0244(7)
C214 C Uani 0.03679(6) 0.93201(19) 0.00672(13) 1.000 0.0279(8)
C215 C Uani 0.03717(7) 1.02462(19) -0.01399(13) 1.000 0.0327(8)
C216 C Uani 0.05457(7) 1.0467(2) -0.04182(14) 1.000 0.0379(9)
C217 C Uani 0.07178(8) 0.9757(2) -0.04874(14) 1.000 0.0373(10)
C218 C Uani 0.07084(7) 0.8838(2) -0.02816(13) 1.000 0.0314(8)
C219 C Uani 0.03063(6) 0.68334(18) -0.04003(12) 1.000 0.0226(7)
C220 C Uani 0.01948(6) 0.7146(2) -0.10181(13) 1.000 0.0274(8)
C221 C Uani 0.00190(7) 0.6571(2) -0.15255(13) 1.000 0.0324(9)
C222 C Uani -0.00560(6) 0.5660(2) -0.14324(14) 1.000 0.0326(8)
C223 C Uani 0.00438(6) 0.5332(2) -0.08278(14) 1.000 0.0308(8)
C224 C Uani 0.02197(6) 0.59085(19) -0.03295(13) 1.000 0.0274(8)
B2 B Uani 0.05297(7) 0.7460(2) 0.02126(13) 1.000 0.0231(8)
C51 C Uani 0.26622(18) 0.1693(5) 0.0156(3) 1.000 0.121(3)
C52 C Uani 0.25670(12) 0.2166(4) 0.0564(3) 1.000 0.084(2)
C53 C Uani 0.26404(19) 0.2088(6) -0.0333(4) 1.000 0.133(4)
O31 O Uani 0.09254(8) 0.6292(3) 0.45071(13) 1.000 0.0823(13)
C31 C Uani 0.09312(14) 0.7105(3) 0.41849(19) 1.000 0.0886(19)
C32 C Uani 0.07033(14) 0.7019(4) 0.3536(2) 1.000 0.093(2)
C33 C Uani 0.06799(13) 0.5964(3) 0.3421(2) 1.000 0.0800(18)
C34 C Uani 0.07635(11) 0.5554(4) 0.40591(19) 1.000 0.0732(16)
O41 O Uani 0.00000 1.0720(3) 0.25000 1.000 0.0501(11)
C41 C Uani 0.02127(8) 1.0151(3) 0.29718(18) 1.000 0.0553(14)
C42 C Uani 0.00966(11) 0.9156(3) 0.2845(2) 1.000 0.0784(19)
H111' H Uiso 0.12644 0.58912 0.20677 1.00(7) 0.0369(7)
H111" H Uiso 0.12655 0.62679 0.26388 1.00(6) 0.0248(6)
H112' H Uiso 0.18290 0.60370 0.25925 1.00(6) 0.0292(7)
H112" H Uiso 0.20095 0.55518 0.32150 1.00(7) 0.0328(7)
H127' H Uiso 0.16135 0.43044 0.11554 1.00(8) 0.0463(8)
H127" H Uiso 0.19629 0.41874 0.14243 1.00(7) 0.0372(8)
H128' H Uiso 0.14570 0.29125 0.03856 1.00(7) 0.0377(8)
H128" H Uiso 0.16567 0.19504 0.05746 1.00(8) 0.0451(8)
H130' H Uiso 0.26146 0.14350 0.44411 1.00(8) 0.0518(8)
H130" H Uiso 0.26146 0.23389 0.40091 1.00(8) 0.0486(8)
H131' H Uiso 0.23470 -0.00537 0.39006 1.00(9) 0.0632(9)
H131" H Uiso 0.24883 -0.01140 0.34813 1.00(8) 0.0492(9)
H13 H Uiso 0.15667 0.38449 0.48733 1.00(8) 0.0526(8)
H132' H Uiso 0.10406 0.05572 0.08106 1.00(7) 0.0398(8)
H14 H Uiso 0.15597 0.55143 0.47011 1.00(7) 0.0396(7)
H133' H Uiso 0.14143 0.02714 0.03814 1.00(8) 0.0533(8)
H15 H Uiso 0.15840 0.60627 0.38084 1.00(7) 0.0310(7)
H134' H Uiso 0.18344 0.04438 0.13300 1.00(8) 0.0520(8)
H135' H Uiso 0.17810 0.02517 0.21829 1.00(8) 0.0499(8)
H17 H Uiso 0.14659 0.20746 0.38509 1.00(6) 0.0179(6)
H136' H Uiso 0.07787 -0.02897 0.12663 1.00(7) 0.0263(6)
H18 H Uiso 0.19733 0.19792 0.42366 1.00(8) 0.0443(8)
H18' H Uiso 0.18690 0.12733 0.46093 1.00(7) 0.0452(7)
H18" H Uiso 0.20070 0.22466 0.48943 1.00(8) 0.0444(8)
H137' H Uiso 0.04560 -0.08409 0.15269 1.00(10) 0.0783(10)
H19 H Uiso 0.15591 0.23869 0.50671 1.00(8) 0.0461(8)
H19' H Uiso 0.13938 0.14893 0.46562 1.00(7) 0.0402(7)
H19" H Uiso 0.12097 0.25170 0.44670 1.00(8) 0.0547(9)
H138' H Uiso 0.01583 0.03918 0.11312 1.00(9) 0.0599(9)
H139' H Uiso 0.05229 0.18616 0.16250 1.00(7) 0.0275(7)
H140' H Uiso 0.07737 0.11823 0.27657 1.00(7) 0.0344(7)
H141' H Uiso 0.04096 0.21758 0.27408 1.00(8) 0.0433(8)
H142' H Uiso 0.08202 0.34090 0.35400 1.00(10) 0.0661(10)
H143' H Uiso 0.09728 0.37422 0.28190 1.00(7) 0.0316(7)
H144' H Uiso 0.09271 0.29430 0.05152 1.00(7) 0.0302(7)
H145' H Uiso 0.04974 0.37319 0.02789 1.00(9) 0.0647(10)
H146' H Uiso 0.06689 0.44094 0.13766 1.00(7) 0.0428(8)
H147' H Uiso 0.11145 0.39581 0.19439 1.00(8) 0.0440(8)
H148' H Uiso 0.16063 0.08206 0.34608 1.000 0.0276
H1491 H Uiso 0.15168 -0.22527 0.32098 0.500 0.2262
H1491' H Uiso 0.17014 -0.15475 0.30021 0.500 0.2262
H1491" H Uiso 0.13533 -0.16506 0.25805 0.500 0.2262
H1492 H Uiso 0.13338 -0.22703 0.31927 0.500 0.0847
H1492' H Uiso 0.14635 -0.18160 0.27631 0.500 0.0847
H1492" H Uiso 0.11293 -0.16143 0.26128 0.500 0.0847
H1501 H Uiso 0.16380 -0.07255 0.45520 0.500 0.4058
H1501' H Uiso 0.19040 -0.06130 0.43817 0.500 0.4058
H1501" H Uiso 0.17487 -0.16267 0.43119 0.500 0.4058
H1502 H Uiso 0.18136 -0.04008 0.45070 0.500 0.1180
H1502' H Uiso 0.19508 -0.10149 0.41462 0.500 0.1180
H1502" H Uiso 0.17400 -0.15124 0.43860 0.500 0.1180
H1511 H Uiso 0.11793 -0.09977 0.40113 0.500 0.0734
H1511' H Uiso 0.09748 -0.04174 0.33921 0.500 0.0734
H1511" H Uiso 0.12162 0.01315 0.39884 0.500 0.0734
H1512 H Uiso 0.10170 -0.15021 0.32375 0.500 0.2436
H1512' H Uiso 0.09514 -0.03830 0.32006 0.500 0.2436
H1512" H Uiso 0.11160 -0.08985 0.38632 0.500 0.2436
H110 H Uiso 0.15831 0.46373 0.25837 1.000 0.0284
H111 H Uiso 0.11189 0.52890 0.23823 1.00(7) 0.0341(7)
H112 H Uiso 0.18101 0.63953 0.31829 1.00(7) 0.0307(7)
H115 H Uiso 0.21247 0.35246 0.42428 1.00(6) 0.0225(6)
H116 H Uiso 0.25462 0.43353 0.47334 1.00(8) 0.0404(8)
H117 H Uiso 0.28256 0.49154 0.42989 1.00(7) 0.0342(7)
H118 H Uiso 0.26358 0.45995 0.32376 1.00(6) 0.0267(7)
H119 H Uiso 0.22346 0.38062 0.26910 1.00(7) 0.0342(7)
H122 H Uiso 0.22310 0.23273 0.13338 1.00(6) 0.0170(6)
H123 H Uiso 0.26306 0.15141 0.20236 1.00(8) 0.0524(9)
H124 H Uiso 0.26756 0.10466 0.29798 1.00(7) 0.0343(7)
H126 H Uiso 0.15685 0.27538 0.14241 1.00(6) 0.0146(6)
H127 H Uiso 0.18172 0.42076 0.18785 1.00(6) 0.0232(6)
H128 H Uiso 0.17940 0.29503 0.05648 1.00(8) 0.0418(8)
H129 H Uiso 0.21623 0.14580 0.35288 1.00(7) 0.0296(7)
H130 H Uiso 0.27838 0.13653 0.39916 1.00(8) 0.0608(9)
H131 H Uiso 0.21512 -0.01467 0.31976 1.00(8) 0.0470(8)
H132 H Uiso 0.12486 0.14336 0.07640 1.00(7) 0.0353(7)
H133 H Uiso 0.13014 -0.05629 0.06390 1.00(8) 0.0418(8)
H134 H Uiso 0.17875 -0.07190 0.12905 1.00(7) 0.0345(7)
H135 H Uiso 0.15472 -0.05323 0.19122 1.00(7) 0.0286(7)
H136 H Uiso 0.09883 -0.03120 0.19633 1.00(6) 0.0227(7)
H137 H Uiso 0.06019 -0.04807 0.21995 1.00(7) 0.0365(7)
H138 H Uiso 0.02721 0.06948 0.17877 1.00(8) 0.0547(8)
H139 H Uiso 0.04685 0.14228 0.10204 1.00(8) 0.0459(8)
H140 H Uiso 0.09866 0.15862 0.34018 1.00(7) 0.0287(7)
H141 H Uiso 0.05674 0.20616 0.34245 1.00(9) 0.0590(9)
H142 H Uiso 0.05351 0.37515 0.30499 1.00(8) 0.0485(8)
H143 H Uiso 0.06708 0.34512 0.22962 1.00(6) 0.0214(7)
H144 H Uiso 0.07614 0.21871 0.06526 1.00(7) 0.0269(7)
H145 H Uiso 0.04163 0.32758 0.06833 1.00(10) 0.0651(10)
H146 H Uiso 0.07794 0.48898 0.09878 1.00(7) 0.0419(7)
H147 H Uiso 0.12241 0.40780 0.13964 1.00(6) 0.0266(7)
H148 H Uiso 0.16300 0.02137 0.29475 1.000 0.0276
H22 H Uiso 0.08008 0.58592 -0.00016 1.00(7) 0.0288(7)
H23 H Uiso 0.12665 0.53579 0.04275 1.00(7) 0.0308(7)
H24 H Uiso 0.16576 0.61381 0.11925 1.00(7) 0.0367(7)
H25 H Uiso 0.15330 0.76129 0.15615 1.00(7) 0.0353(7)
H26 H Uiso 0.10746 0.81031 0.11445 1.00(7) 0.0308(7)
H28 H Uiso 0.07796 0.69738 0.14574 1.00(7) 0.0320(8)
H29 H Uiso 0.06032 0.67130 0.21751 1.00(7) 0.0337(7)
H210 H Uiso 0.01220 0.70094 0.18760 1.00(8) 0.0432(8)
H211 H Uiso -0.01819 0.74578 0.08699 1.00(7) 0.0306(7)
H212 H Uiso -0.00198 0.76746 0.01611 1.00(6) 0.0251(6)
H214 H Uiso 0.02459 0.92134 0.02465 1.00(6) 0.0254(7)
H215 H Uiso 0.02416 1.07598 -0.01105 1.00(7) 0.0423(7)
H216 H Uiso 0.05540 1.10827 -0.05760 1.00(7) 0.0393(7)
H217 H Uiso 0.08389 0.98761 -0.06680 1.00(7) 0.0386(7)
H218 H Uiso 0.08157 0.84266 -0.03396 1.00(7) 0.0279(7)
H220 H Uiso 0.02522 0.77701 -0.10856 1.00(6) 0.0274(6)
H221 H Uiso -0.00398 0.67931 -0.19132 1.00(8) 0.0502(8)
H222 H Uiso -0.01668 0.53009 -0.17646 1.00(7) 0.0248(7)
H223 H Uiso -0.00009 0.47298 -0.07454 1.00(7) 0.0421(7)
H224 H Uiso 0.02679 0.56690 0.00472 1.00(7) 0.0301(7)
H51 H Uiso 0.28723 0.15265 0.04115 1.000 0.1453
H51' H Uiso 0.25527 0.10840 0.00275 1.000 0.1453
H52 H Uiso 0.24845 0.16719 0.07318 1.000 0.1001
H52' H Uiso 0.27450 0.24216 0.09211 1.000 0.1001
H53 H Uiso 0.28359 0.23425 -0.02476 1.000 0.1595
H53' H Uiso 0.25864 0.15970 -0.06611 1.000 0.1595
H31 H Uiso 0.11272 0.71747 0.42008 1.000 0.1063
H31' H Uiso 0.08936 0.76761 0.43782 1.000 0.1063
H32 H Uiso 0.07632 0.73501 0.32508 1.000 0.1112
H32' H Uiso 0.05137 0.72859 0.34811 1.000 0.1112
H33 H Uiso 0.08175 0.57491 0.32632 1.000 0.0958
H33' H Uiso 0.04769 0.57797 0.31200 1.000 0.0958
H34 H Uiso 0.05849 0.53741 0.40956 1.000 0.0874
H34' H Uiso 0.08877 0.49805 0.41321 1.000 0.0874
H41 H Uiso 0.02417 1.03632 0.33863 1.000 0.0663
H41' H Uiso 0.04035 1.01897 0.29607 1.000 0.0663
H42 H Uiso -0.00180 0.90093 0.30714 1.000 0.0945
H42' H Uiso 0.02585 0.86873 0.29655 1.000 0.0945

loop_
_atom_type_symbol
_atom_type_description
_atom_type_scat_dispersion_real
_atom_type_scat_dispersion_imag
_atom_type_scat_source
Si Si 0.0817 0.0704 'International Tables Vol C Tables 4.2.6.8 and 6.1.1.4'
O O 0.0106 0.0060 'International Tables Vol C Tables 4.2.6.8 and 6.1.1.4'
Nd Nd -0.1943 3.0179 'International Tables Vol C Tables 4.2.6.8 and 6.1.1.4'
N N 0.0061 0.0033 'International Tables Vol C Tables 4.2.6.8 and 6.1.1.4'
B B 0.0013 0.0007 'International Tables Vol C Tables 4.2.6.8 and 6.1.1.4'
H H 0.0000 0.0000 'International Tables Vol C Tables 4.2.6.8 and 6.1.1.4'
C C 0.0033 0.0016 'International Tables Vol C Tables 4.2.6.8 and 6.1.1.4'

loop_
_geom_angle_atom_site_label_1
_geom_angle_atom_site_label_2
_geom_angle_atom_site_label_3
_geom_angle
_geom_angle_site_symmetry_1
_geom_angle_site_symmetry_3
_geom_angle_publ_flag
O11 Nd1 O12 74.70(7) . . yes
O11 Nd1 O13 148.41(6) . . yes
O11 Nd1 O14 83.14(6) . . yes
O11 Nd1 N11 133.25(7) . . yes
O11 Nd1 N12 79.89(7) . . yes
O11 Nd1 C148 85.96(7) . . yes
O12 Nd1 O13 73.74(6) . . yes
O12 Nd1 O14 73.48(6) . . yes
O12 Nd1 N11 151.20(7) . . yes
O12 Nd1 N12 153.33(7) . . yes
O12 Nd1 C148 90.15(8) . . yes
O13 Nd1 O14 86.68(6) . . yes
O13 Nd1 N11 77.95(7) . . yes
O13 Nd1 N12 131.02(6) . . yes
O13 Nd1 C148 95.44(8) . . yes
O14 Nd1 N11 99.91(6) . . yes
O14 Nd1 N12 95.79(7) . . yes
O14 Nd1 C148 162.25(7) . . yes
N11 Nd1 N12 53.36(7) . . yes
N11 Nd1 C148 97.77(7) . . yes
N12 Nd1 C148 96.05(9) . . yes
C149A Si1 C149B 27.2(9) . . yes
C149A Si1 C150A 101.8(12) . . yes
C149A Si1 C150B 95.2(8) . . yes
C149A Si1 C151A 132.5(8) . . yes
C149A Si1 C151B 106.0(10) . . yes
C149A Si1 C148 104.9(6) . . yes
C149B Si1 C150A 112.3(10) . . yes
C149B Si1 C150B 110.5(6) . . yes
C149B Si1 C151A 106.4(6) . . yes
C149B Si1 C151B 79.2(8) . . yes
C149B Si1 C148 115.0(4) . . yes
C150A Si1 C150B 12.2(14) . . yes
C150A Si1 C151A 86.9(13) . . yes
C150A Si1 C151B 102.7(15) . . yes
C150A Si1 C148 121.7(10) . . yes
C150B Si1 C151A 98.8(6) . . yes
C150B Si1 C151B 114.6(8) . . yes
C150B Si1 C148 114.7(4) . . yes
C151A Si1 C151B 27.9(7) . . yes
C151A Si1 C148 109.7(2) . . yes
C151B Si1 C148 117.7(6) . . yes
Nd1 O11 C132 128.62(17) . . yes
Nd1 O11 C135 122.99(16) . . yes
C132 O11 C135 108.3(2) . . yes
Nd1 O12 C136 122.31(19) . . yes
Nd1 O12 C139 130.88(15) . . yes
C136 O12 C139 106.1(2) . . yes
Nd1 O13 C140 119.68(17) . . yes
Nd1 O13 C143 131.49(18) . . yes
C140 O13 C143 108.8(2) . . yes
Nd1 O14 C144 144.18(15) . . yes
Nd1 O14 C147 112.10(15) . . yes
C144 O14 C147 103.7(2) . . yes
C31 O31 C34 108.6(3) . . yes
C41 O41 C41 110.9(4) . 2_555 yes
C11 N11 C113 122.8(2) . . yes
Nd1 N11 C113 95.26(14) . . yes
Nd1 N11 C11 141.90(17) . . yes
C113 N12 C120 123.3(2) . . yes
Nd1 N12 C113 97.03(17) . . yes
Nd1 N12 C120 138.20(16) . . yes
Si1 C149A C149B 74.4(16) . . yes
Si1 C149B C149A 78.4(14) . . yes
Si1 C150A C150B 86(5) . . yes
Si1 C150B C150A 82(5) . . yes
Si1 C151A C151B 74.2(16) . . yes
Si1 C151B C151A 77.9(16) . . yes
C12 C11 C16 119.8(2) . . no
N11 C11 C12 118.4(2) . . yes
N11 C11 C16 121.8(2) . . yes
C13 C12 C17 119.9(3) . . no
C11 C12 C17 121.6(2) . . no
C11 C12 C13 118.5(3) . . no
C12 C13 C14 121.9(3) . . no
C13 C14 C15 119.0(3) . . no
C14 C15 C16 121.7(3) . . no
C11 C16 C15 119.0(2) . . no
C15 C16 C110 117.3(2) . . no
C11 C16 C110 123.7(2) . . no
C18 C17 C19 109.3(3) . . no
C12 C17 C18 112.9(3) . . no
C12 C17 C19 113.4(3) . . no
C149B C149A H1491' 170.43 . . no
H1491" C149A H1492' 32.45 . . no
Si1 C149A H1491' 109.44 . . no
C149B C149A H1491" 61.01 . . no
Si1 C149A H1491 109.45 . . no
C149B C149A H1491 76.52 . . no
H1491' C149A H1492' 90.74 . . no
Si1 C149A H1492' 141.87 . . no
C149B C149A H1492' 81.40 . . no
H1491 C149A H1491' 109.48 . . no
H1491 C149A H1491" 109.49 . . no
H1491 C149A H1492' 92.60 . . no
H1491' C149A H1491" 109.51 . . no
Si1 C149A H1491" 109.45 . . no
Si1 C149B H1492 109.52 . . no
H1492 C149B H1492' 109.45 . . no
Si1 C149B H1491" 113.58 . . no
Si1 C149B H1492" 109.50 . . no
C149A C149B H1491 55.55 . . no
Si1 C149B H1492' 109.49 . . no
C149A C149B H1492 105.10 . . no
H1491" C149B H1492" 75.73 . . no
C149A C149B H1492" 138.79 . . no
H1491 C149B H1491" 98.53 . . no
H1491 C149B H1492 50.09 . . no
H1491 C149B H1492' 65.23 . . no
H1491 C149B H1492" 146.41 . . no
H1491" C149B H1492 131.64 . . no
C149A C149B H1492' 35.75 . . no
Si1 C149B H1491 103.14 . . no
H1492' C149B H1492" 109.43 . . no
C149A C149B H1491" 64.58 . . no
H1492 C149B H1492" 109.44 . . no
H1491" C149B H1492' 35.01 . . no
H1501 C150A H1501" 109.71 . . no
H1501' C150A H1501" 109.81 . . no
H1501 C150A H1501' 109.20 . . no
H1501' C150A H1502' 41.62 . . no
H1501' C150A H1502" 112.76 . . no
H1501" C150A H1502 136.04 . . no
H1501" C150A H1502' 79.82 . . no
H1501" C150A H1502" 14.05 . . no
H1502 C150A H1502' 85.77 . . no
H1501' C150A H1502 44.19 . . no
H1502' C150A H1502" 89.70 . . no
C150B C150A H1502" 98.58 . . no
Si1 C150A H1502' 94.08 . . no
H1501 C150A H1502 66.67 . . no
H1501 C150A H1502' 148.94 . . no
H1501 C150A H1502" 96.13 . . no
Si1 C150A H1501' 109.27 . . no
Si1 C150A H1501" 109.61 . . no
Si1 C150A H1502 112.70 . . no
Si1 C150A H1501 109.22 . . no
Si1 C150A H1502" 119.20 . . no
C150B C150A H1501 150.21 . . no
C150B C150A H1501' 41.05 . . no
C150B C150A H1501" 87.83 . . no
H1502 C150A H1502" 128.09 . . no
C150B C150A H1502' 9.99 . . no
C150B C150A H1502 83.92 . . no
H1501' C150B H1501" 128.80 . . no
H1501' C150B H1502 47.31 . . no
H1501' C150B H1502' 62.30 . . no
H1501' C150B H1502" 124.45 . . no
H1501" C150B H1502 123.08 . . no
H1501" C150B H1502' 98.84 . . no
Si1 C150B H1501' 125.46 . . no
H1502 C150B H1502' 109.61 . . no
H1502 C150B H1502" 109.36 . . no
H1502' C150B H1502" 109.54 . . no
C150A C150B H1502 72.33 . . no
C150A C150B H1502' 165.98 . . no
C150A C150B H1502" 57.83 . . no
Si1 C150B H1501 93.65 . . no
H1501 C150B H1501" 83.47 . . no
H1501 C150B H1502 51.31 . . no
H1501 C150B H1502' 154.92 . . no
H1501 C150B H1502" 69.65 . . no
Si1 C150B H1501" 105.51 . . no
Si1 C150B H1502 109.43 . . no
Si1 C150B H1502' 109.53 . . no
H1501" C150B H1502" 14.39 . . no
C150A C150B H1501 21.33 . . no
C150A C150B H1501' 118.01 . . no
C150A C150B H1501" 69.72 . . no
Si1 C150B H1502" 109.37 . . no
H1501 C150B H1501' 96.72 . . no
Si1 C151A H1511' 109.41 . . no
Si1 C151A H1511 109.49 . . no
Si1 C151A H1512" 119.63 . . no
Si1 C151A H1511" 109.41 . . no
Si1 C151A H1512' 94.80 . . no
C151B C151A H1511" 162.56 . . no
H1511' C151A H1511" 109.43 . . no
C151B C151A H1511' 54.41 . . no
C151B C151A H1512" 71.09 . . no
H1511 C151A H1511' 109.51 . . no
C151B C151A H1512' 49.46 . . no
H1511 C151A H1512' 119.16 . . no
H1511 C151A H1512" 21.61 . . no
H1511 C151A H1511" 109.57 . . no
H1511' C151A H1512' 14.94 . . no
H1511' C151A H1512" 87.92 . . no
H1511" C151A H1512' 113.18 . . no
H1511" C151A H1512" 118.30 . . no
C151B C151A H1511 84.20 . . no
H1512' C151A H1512" 98.16 . . no
Si1 C151B H1512' 109.55 . . no
H1512 C151B H1512" 109.40 . . no
Si1 C151B H1512" 109.56 . . no
C151A C151B H1511 50.68 . . no
C151A C151B H1511' 67.78 . . no
C151A C151B H1512 157.68 . . no
C151A C151B H1512' 86.55 . . no
H1512 C151B H1512' 109.38 . . no
H1511 C151B H1511' 96.20 . . no
H1511 C151B H1512 107.00 . . no
H1511 C151B H1512' 121.78 . . no
H1511 C151B H1512" 13.55 . . no
H1511' C151B H1512 121.30 . . no
H1511' C151B H1512' 25.61 . . no
H1511' C151B H1512" 83.73 . . no
Si1 C151B H1511' 119.17 . . no
Si1 C151B H1512 109.63 . . no
H1512' C151B H1512" 109.31 . . no
C151A C151B H1512" 49.08 . . no
Si1 C151B H1511 98.73 . . no
C16 C110 C112 113.0(2) . . no
C111 C110 C112 109.3(2) . . no
C16 C110 C111 111.1(3) . . no
N11 C113 C114 123.2(2) . . yes
N12 C113 C114 122.7(2) . . yes
N11 C113 N12 114.1(2) . . yes
C14 C13 H13 124.05 . . no
C12 C13 H13 113.82 . . no
C115 C114 C119 118.0(3) . . no
C15 C14 H14 123.17 . . no
C113 C114 C119 120.6(2) . . no
C113 C114 C115 121.4(3) . . no
C13 C14 H14 117.84 . . no
C114 C115 C116 120.6(3) . . no
C16 C15 H15 119.46 . . no
C14 C15 H15 118.42 . . no
C115 C116 C117 120.9(3) . . no
C116 C117 C118 119.2(3) . . no
C19 C17 H17 107.04 . . no
C18 C17 H17 104.72 . . no
C12 C17 H17 109.01 . . no
C17 C18 H18' 111.52 . . no
H18 C18 H18" 106.27 . . no
H18 C18 H18' 105.45 . . no
C117 C118 C119 120.6(3) . . no
C17 C18 H18 113.78 . . no
C17 C18 H18" 113.50 . . no
H18' C18 H18" 105.66 . . no
C114 C119 C118 120.7(3) . . no
H19' C19 H19" 109.97 . . no
H19 C19 H19' 105.60 . . no
C17 C19 H19 106.39 . . no
C17 C19 H19' 111.78 . . no
C17 C19 H19" 112.49 . . no
H19 C19 H19" 110.33 . . no
N12 C120 C121 117.9(2) . . yes
C121 C120 C125 119.8(3) . . no
N12 C120 C125 122.2(2) . . yes
C122 C121 C126 119.7(2) . . no
C120 C121 C126 121.5(3) . . no
C120 C121 C122 118.7(3) . . no
C121 C122 C123 121.5(3) . . no
C122 C123 C124 119.6(3) . . no
C123 C124 C125 121.7(3) . . no
C124 C125 C129 118.1(3) . . no
C120 C125 C124 118.4(3) . . no
C120 C125 C129 123.5(3) . . no
C121 C126 C127 111.3(3) . . no
C127 C126 C128 108.8(3) . . no
C121 C126 C128 113.1(3) . . no
C125 C129 C130 112.2(3) . . no
C125 C129 C131 111.9(3) . . no
C130 C129 C131 108.8(3) . . no
O11 C132 C133 106.0(3) . . yes
C132 C133 C134 104.4(3) . . no
C133 C134 C135 102.3(3) . . no
O11 C135 C134 104.8(2) . . yes
O12 C136 C137 104.4(3) . . yes
C136 C137 C138 104.8(3) . . no
C137 C138 C139 105.3(4) . . no
O12 C139 C138 106.2(3) . . yes
O13 C140 C141 106.1(3) . . yes
C140 C141 C142 103.2(3) . . no
C141 C142 C143 102.7(3) . . no
O13 C143 C142 105.3(2) . . yes
O14 C144 C145 104.4(2) . . yes
C144 C145 C146 104.3(3) . . no
C145 C146 C147 104.6(3) . . no
O14 C147 C146 106.0(2) . . yes
Nd1 C148 Si1 155.98(17) . . yes
C111 C110 H110 107.79 . . no
C16 C110 H110 107.78 . . no
C112 C110 H110 107.73 . . no
C110 C111 H111" 111.97 . . no
C110 C111 H111' 111.12 . . no
H111' C111 H111 109.54 . . no
H111" C111 H111 110.29 . . no
C110 C111 H111 108.58 . . no
H111' C111 H111" 105.31 . . no
C110 C112 H112" 111.59 . . no
C110 C112 H112' 110.09 . . no
H112' C112 H112 109.56 . . no
C110 C112 H112 109.11 . . no
H112' C112 H112" 106.13 . . no
H112" C112 H112 110.32 . . no
C116 C115 H115 119.06 . . no
C114 C115 H115 120.37 . . no
C117 C116 H116 121.28 . . no
C115 C116 H116 117.74 . . no
C116 C117 H117 119.17 . . no
C118 C117 H117 121.58 . . no
C119 C118 H118 117.63 . . no
C117 C118 H118 121.81 . . no
C118 C119 H119 114.77 . . no
C114 C119 H119 124.46 . . no
C22 C21 C26 115.1(3) . . no
C26 C21 B2 120.6(2) . . yes
C22 C21 B2 124.3(2) . . yes
C21 C22 C23 122.7(3) . . no
C123 C122 H122 116.59 . . no
C121 C122 H122 121.90 . . no
C124 C123 H123 119.12 . . no
C22 C23 C24 120.5(3) . . no
C122 C123 H123 121.05 . . no
C123 C124 H124 120.42 . . no
C125 C124 H124 117.88 . . no
C23 C24 C25 118.9(3) . . no
C24 C25 C26 120.0(3) . . no
C128 C126 H126 106.67 . . no
C21 C26 C25 122.8(3) . . no
C127 C126 H126 107.82 . . no
C121 C126 H126 108.93 . . no
C126 C127 H127" 110.16 . . no
C28 C27 C212 114.8(3) . . no
C126 C127 H127 112.48 . . no
C126 C127 H127' 107.82 . . no
H127" C127 H127 106.72 . . no
H127' C127 H127" 112.01 . . no
C212 C27 B2 120.8(2) . . yes
C28 C27 B2 124.3(3) . . yes
H127' C127 H127 107.68 . . no
C27 C28 C29 123.0(4) . . no
H128' C128 H128" 103.25 . . no
C126 C128 H128" 117.37 . . no
C126 C128 H128 112.32 . . no
H128" C128 H128 104.01 . . no
C126 C128 H128' 112.14 . . no
H128' C128 H128 106.75 . . no
C131 C129 H129 108.61 . . no
C125 C129 H129 107.81 . . no
C28 C29 C210 120.3(3) . . no
C130 C129 H129 107.31 . . no
C129 C130 H130" 112.36 . . no
C129 C130 H130 108.87 . . no
H130' C130 H130 108.58 . . no
C129 C130 H130' 110.76 . . no
H130' C130 H130" 109.04 . . no
H130" C130 H130 107.10 . . no
C129 C131 H131 113.13 . . no
H131' C131 H131" 105.79 . . no
H131' C131 H131 106.61 . . no
H131" C131 H131 107.79 . . no
C129 C131 H131" 112.86 . . no
C129 C131 H131' 110.22 . . no
C133 C132 H132 110.52 . . no
O11 C132 H132' 110.31 . . no
H132' C132 H132 110.16 . . no
C133 C132 H132' 111.70 . . no
O11 C132 H132 108.04 . . no
C132 C133 H133 110.49 . . no
C134 C133 H133 110.56 . . no
C132 C133 H133' 108.33 . . no
C134 C133 H133' 111.56 . . no
H133' C133 H133 111.24 . . no
C135 C134 H134' 104.73 . . no
C135 C134 H134 112.65 . . no
C133 C134 H134 111.11 . . no
H134' C134 H134 112.11 . . no
C133 C134 H134' 113.38 . . no
H135' C135 H135 108.91 . . no
O11 C135 H135' 106.98 . . no
O11 C135 H135 107.22 . . no
C134 C135 H135 112.79 . . no
C134 C135 H135' 115.62 . . no
O12 C136 H136 105.48 . . no
O12 C136 H136' 110.88 . . no
C137 C136 H136 115.98 . . no
H136' C136 H136 109.23 . . no
C137 C136 H136' 110.67 . . no
C136 C137 H137' 108.59 . . no
C138 C137 H137 111.96 . . no
C136 C137 H137 112.00 . . no
C138 C137 H137' 108.82 . . no
H137' C137 H137 110.42 . . no
C137 C138 H138' 113.80 . . no
H138' C138 H138 101.96 . . no
C137 C138 H138 112.85 . . no
C139 C138 H138 112.77 . . no
C139 C138 H138' 110.37 . . no
C138 C139 H139 113.99 . . no
C138 C139 H139' 112.21 . . no
O12 C139 H139' 107.52 . . no
O12 C139 H139 109.61 . . no
H139' C139 H139 107.15 . . no
H140' C140 H140 110.57 . . no
C141 C140 H140' 116.19 . . no
C141 C140 H140 111.57 . . no
O13 C140 H140 104.77 . . no
O13 C140 H140' 106.77 . . no
C140 C141 H141' 112.16 . . no
C142 C141 H141' 111.71 . . no
C142 C141 H141 111.52 . . no
C140 C141 H141 113.15 . . no
H141' C141 H141 105.31 . . no
C143 C142 H142 112.49 . . no
C143 C142 H142' 112.59 . . no
C141 C142 H142 113.92 . . no
H142' C142 H142 104.81 . . no
C141 C142 H142' 110.62 . . no
C142 C143 H143 107.44 . . no
H143' C143 H143 112.65 . . no
C142 C143 H143' 115.76 . . no
O13 C143 H143' 106.74 . . no
O13 C143 H143 108.55 . . no
O14 C144 H144' 108.19 . . no
C145 C144 H144' 110.12 . . no
O14 C144 H144 105.59 . . no
C145 C144 H144 118.25 . . no
H144' C144 H144 109.66 . . no
H145' C145 H145 95.59 . . no
C146 C145 H145 110.38 . . no
C144 C145 H145 111.08 . . no
C146 C145 H145' 119.92 . . no
C144 C145 H145' 115.38 . . no
C145 C146 H146 112.85 . . no
H146' C146 H146 104.46 . . no
C147 C146 H146 110.72 . . no
C145 C146 H146' 112.62 . . no
C147 C146 H146' 111.79 . . no
O14 C147 H147' 112.18 . . no
O14 C147 H147 105.94 . . no
C146 C147 H147' 107.76 . . no
C146 C147 H147 112.58 . . no
H147' C147 H147 112.27 . . no
H148' C148 H148 103.61 . . no
Si1 C148 H148 97.39 . . no
Si1 C148 H148' 97.39 . . no
Nd1 C148 H148' 97.40 . . no
Nd1 C148 H148 97.41 . . no
C23 C22 H22 119.07 . . no
C21 C22 H22 118.22 . . no
C24 C23 H23 122.20 . . no
C22 C23 H23 117.34 . . no
C23 C24 H24 117.61 . . no
C25 C24 H24 123.48 . . no
C26 C25 H25 115.94 . . no
C24 C25 H25 123.92 . . no
C21 C26 H26 121.99 . . no
C25 C26 H26 114.97 . . no
C27 C28 H28 115.10 . . no
C29 C28 H28 121.83 . . no
C210 C29 H29 120.32 . . no
C28 C29 H29 119.38 . . no
C29 C210 C211 118.8(4) . . no
C210 C211 C212 120.6(4) . . no
C27 C212 C211 122.5(3) . . no
C214 C213 C218 114.8(2) . . no
C214 C213 B2 125.2(3) . . yes
C218 C213 B2 120.0(3) . . yes
C213 C214 C215 122.9(3) . . no
C214 C215 C216 120.3(3) . . no
C215 C216 C217 119.0(3) . . no
C216 C217 C218 119.6(4) . . no
C213 C218 C217 123.4(3) . . no
C220 C219 B2 124.4(2) . . yes
C220 C219 C224 114.9(2) . . no
C224 C219 B2 120.6(2) . . yes
C219 C220 C221 122.5(3) . . no
C220 C221 C222 120.4(3) . . no
C221 C222 C223 118.9(3) . . no
C222 C223 C224 120.0(3) . . no
C219 C224 C223 123.2(3) . . no
C52 C51 C53 121.6(7) . . no
C51 C52 C53 119.9(6) . 7_555 no
C51 C53 C52 115.0(9) . 7_555 no
C29 C210 H210 118.88 . . no
C211 C210 H210 122.32 . . no
C212 C211 H211 117.71 . . no
C210 C211 H211 121.63 . . no
C211 C212 H212 118.44 . . no
C27 C212 H212 119.04 . . no
C215 C214 H214 116.39 . . no
C213 C214 H214 120.71 . . no
C214 C215 H215 121.55 . . no
C216 C215 H215 118.10 . . no
C215 C216 H216 123.92 . . no
C217 C216 H216 117.04 . . no
C216 C217 H217 121.82 . . no
C218 C217 H217 118.59 . . no
C217 C218 H218 116.03 . . no
C213 C218 H218 120.52 . . no
C219 C220 H220 117.37 . . no
C221 C220 H220 120.04 . . no
C220 C221 H221 119.20 . . no
C222 C221 H221 120.39 . . no
C221 C222 H222 118.86 . . no
C223 C222 H222 122.24 . . no
C222 C223 H223 121.67 . . no
C224 C223 H223 118.30 . . no
C223 C224 H224 115.60 . . no
C219 C224 H224 121.11 . . no
C53 C51 H51 106.93 . . no
H51 C51 H51' 106.67 . . no
C52 C51 H51 106.93 . . no
C52 C51 H51' 106.93 . . no
C53 C51 H51' 106.92 . . no
C53 C52 H52 107.33 7_555 . no
C51 C52 H52' 107.39 . . no
H52 C52 H52' 106.86 . . no
C53 C52 H52' 107.39 7_555 . no
C51 C52 H52 107.37 . . no
C52 C53 H53 108.55 7_555 . no
C52 C53 H53' 108.52 7_555 . no
C51 C53 H53' 108.49 . . no
H53 C53 H53' 107.53 . . no
C51 C53 H53 108.48 . . no
O31 C31 C32 108.7(4) . . yes
C31 C32 C33 103.6(4) . . no
C32 C33 C34 103.0(4) . . no
O31 C34 C33 106.7(4) . . yes
O31 C31 H31' 109.93 . . no
C32 C31 H31' 109.91 . . no
H31 C31 H31' 108.33 . . no
C32 C31 H31 109.96 . . no
O31 C31 H31 109.97 . . no
C31 C32 H32' 111.06 . . no
H32 C32 H32' 109.06 . . no
C33 C32 H32' 111.03 . . no
C31 C32 H32 111.03 . . no
C33 C32 H32 110.96 . . no
C32 C33 H33 111.22 . . no
C32 C33 H33' 111.19 . . no
C34 C33 H33 111.11 . . no
C34 C33 H33' 111.09 . . no
H33 C33 H33' 109.13 . . no
O31 C34 H34' 110.38 . . no
C33 C34 H34' 110.40 . . no
H34 C34 H34' 108.62 . . no
C33 C34 H34 110.40 . . no
O31 C34 H34 110.38 . . no
O41 C41 C42 106.2(3) . . yes
C41 C42 C42 103.0(3) . 2_555 no
C42 C41 H41' 110.46 . . no
H41 C41 H41' 108.70 . . no
C42 C41 H41 110.48 . . no
O41 C41 H41 110.53 . . no
O41 C41 H41' 110.52 . . no
C41 C42 H42 111.18 . . no
C41 C42 H42' 111.18 . . no
H42 C42 H42' 109.03 . . no
C42 C42 H42' 111.19 2_555 . no
C42 C42 H42 111.18 2_555 . no
C21 B2 C213 107.0(2) . . yes
C21 B2 C219 110.6(2) . . yes
C27 B2 C219 107.3(2) . . yes
C213 B2 C219 109.3(2) . . yes
C27 B2 C213 112.8(2) . . yes
C21 B2 C27 109.9(2) . . yes

loop_
_geom_bond_atom_site_label_1
_geom_bond_atom_site_label_2
_geom_bond_distance
_geom_bond_site_symmetry_2
_geom_bond_publ_flag
Nd1 O11 2.5275(19) . yes
Nd1 O12 2.540(2) . yes
Nd1 O13 2.504(2) . yes
Nd1 O14 2.5517(18) . yes
Nd1 N11 2.525(2) . yes
Nd1 N12 2.480(2) . yes
Nd1 C148 2.438(2) . yes
Si1 C149A 1.89(2) . yes
Si1 C149B 1.861(11) . yes
Si1 C150A 1.86(3) . yes
Si1 C150B 1.873(15) . yes
Si1 C151A 1.872(11) . yes
Si1 C151B 1.84(2) . yes
Si1 C148 1.842(3) . yes
O11 C132 1.463(3) . yes
O11 C135 1.456(4) . yes
O12 C136 1.455(3) . yes
O12 C139 1.449(4) . yes
O13 C140 1.462(4) . yes
O13 C143 1.466(4) . yes
O14 C144 1.458(3) . yes
O14 C147 1.454(3) . yes
O31 C34 1.452(6) . yes
O31 C31 1.390(6) . yes
O41 C41 1.408(5) 2_555 yes
O41 C41 1.408(5) . yes
N11 C113 1.334(4) . yes
N11 C11 1.434(3) . yes
N12 C113 1.344(3) . yes
N12 C120 1.424(4) . yes
C149A C149B 0.88(3) . no
C150A C150B 0.40(5) . no
C151A C151B 0.90(2) . no
C11 C16 1.403(4) . no
C11 C12 1.421(4) . no
C12 C17 1.518(4) . no
C12 C13 1.392(4) . no
C13 C14 1.387(4) . no
C14 C15 1.376(5) . no
C15 C16 1.402(4) . no
C16 C110 1.520(4) . no
C17 C18 1.525(5) . no
C17 C19 1.533(5) . no
C149A H1492' 0.5792 . no
C149A H1491 0.9799 . no
C149A H1491" 0.9798 . no
C149A H1491' 0.9795 . no
C149B H1491" 0.9489 . no
C149B H1492' 0.9803 . no
C149B H1492 0.9799 . no
C149B H1492" 0.9804 . no
C149B H1491 1.1556 . no
C150A H1501' 0.9809 . no
C150A H1502" 0.8401 . no
C150A H1501 0.9821 . no
C150A H1502' 1.3667 . no
C150A H1502 0.9391 . no
C150A H1501" 0.9749 . no
C150B H1501" 1.0386 . no
C150B H1502' 0.9781 . no
C150B H1502" 0.9813 . no
C150B H1502 0.9801 . no
C150B H1501 1.3412 . no
C150B H1501' 0.7297 . no
C151A H1511 0.9788 . no
C151A H1511' 0.9806 . no
C151A H1511" 0.9799 . no
C151A H1512' 1.2886 . no
C151A H1512" 0.7836 . no
C151B H1512' 0.9811 . no
C151B H1512" 0.9810 . no
C151B H1511 1.2588 . no
C151B H1512 0.9799 . no
C151B H1511' 0.8614 . no
C110 C112 1.532(5) . no
C110 C111 1.538(4) . no
C113 C114 1.516(4) . no
C13 H13 0.9733 . no
C114 C119 1.398(4) . no
C14 H14 0.9536 . no
C114 C115 1.398(4) . no
C115 C116 1.385(4) . no
C15 H15 0.9477 . no
C116 C117 1.378(5) . no
C117 C118 1.381(4) . no
C17 H17 0.9186 . no
C18 H18" 0.9509 . no
C18 H18 1.0053 . no
C18 H18' 0.9902 . no
C118 C119 1.388(4) . no
C19 H19 1.0242 . no
C19 H19" 1.0676 . no
C19 H19' 0.9674 . no
C120 C125 1.416(4) . no
C120 C121 1.420(4) . no
C121 C126 1.522(4) . no
C121 C122 1.389(5) . no
C122 C123 1.383(5) . no
C123 C124 1.375(5) . no
C124 C125 1.398(5) . no
C125 C129 1.516(4) . no
C126 C127 1.530(4) . no
C126 C128 1.534(4) . no
C129 C130 1.539(5) . no
C129 C131 1.536(4) . no
C132 C133 1.523(5) . no
C133 C134 1.507(6) . no
C134 C135 1.503(5) . no
C136 C137 1.509(6) . no
C137 C138 1.516(6) . no
C138 C139 1.519(5) . no
C140 C141 1.505(6) . no
C141 C142 1.514(5) . no
C142 C143 1.512(6) . no
C144 C145 1.525(6) . no
C145 C146 1.526(5) . no
C146 C147 1.518(5) . no
C110 H110 1.0002 . no
C111 H111" 0.9324 . no
C111 H111 0.9584 . no
C111 H111' 0.9255 . no
C112 H112 0.9430 . no
C112 H112" 0.9346 . no
C112 H112' 0.9649 . no
C115 H115 0.9496 . no
C116 H116 0.8323 . no
C117 H117 0.9531 . no
C118 H118 0.8554 . no
C119 H119 0.9146 . no
C21 C26 1.409(4) . no
C21 B2 1.644(5) . yes
C21 C22 1.396(4) . no
C22 C23 1.392(5) . no
C122 H122 0.9119 . no
C123 H123 0.9148 . no
C23 C24 1.379(4) . no
C24 C25 1.387(4) . no
C124 H124 0.9695 . no
C25 C26 1.388(5) . no
C126 H126 0.9785 . no
C127 H127' 0.9558 . no
C27 C28 1.398(4) . no
C127 H127" 0.9792 . no
C27 C212 1.408(5) . no
C27 B2 1.643(5) . yes
C127 H127 0.9978 . no
C128 H128 0.9398 . no
C128 H128" 1.0560 . no
C28 C29 1.392(6) . no
C128 H128' 1.0190 . no
C129 H129 0.9289 . no
C29 C210 1.374(7) . no
C130 H130' 1.0287 . no
C130 H130 1.0344 . no
C130 H130" 0.9899 . no
C131 H131' 0.9419 . no
C131 H131" 0.9316 . no
C131 H131 0.9684 . no
C132 H132 1.0722 . no
C132 H132' 0.9552 . no
C133 H133' 0.9567 . no
C133 H133 0.9297 . no
C134 H134' 0.9864 . no
C134 H134 0.9981 . no
C135 H135 0.9794 . no
C135 H135' 0.9037 . no
C136 H136' 0.9489 . no
C136 H136 0.9239 . no
C137 H137' 0.8858 . no
C137 H137 0.9774 . no
C138 H138' 1.0062 . no
C138 H138 0.8975 . no
C139 H139' 0.9417 . no
C139 H139 0.9109 . no
C140 H140' 0.9406 . no
C140 H140 0.9181 . no
C141 H141' 0.9295 . no
C141 H141 0.9301 . no
C142 H142' 0.8773 . no
C142 H142 0.9814 . no
C143 H143 0.9813 . no
C143 H143' 0.8613 . no
C144 H144 0.8856 . no
C144 H144' 0.9342 . no
C145 H145 1.0441 . no
C145 H145' 0.8107 . no
C146 H146' 0.8916 . no
C146 H146 0.9616 . no
C147 H147' 0.9156 . no
C147 H147 1.0890 . no
C148 H148' 0.9900 . no
C148 H148 0.9900 . no
C22 H22 0.9195 . no
C23 H23 0.8505 . no
C24 H24 0.9672 . no
C25 H25 0.9513 . no
C26 H26 0.9225 . no
C28 H28 0.9031 . no
C29 H29 0.9290 . no
C210 C211 1.382(5) . no
C211 C212 1.389(5) . no
C213 C214 1.398(4) . no
C213 C218 1.400(5) . no
C213 B2 1.654(4) . yes
C214 C215 1.397(4) . no
C215 C216 1.376(5) . no
C216 C217 1.390(5) . no
C217 C218 1.392(4) . no
C219 C224 1.408(4) . no
C219 B2 1.649(4) . yes
C219 C220 1.403(4) . no
C220 C221 1.397(4) . no
C221 C222 1.383(4) . no
C222 C223 1.388(4) . no
C223 C224 1.386(4) . no
C51 C52 1.447(10) . no
C51 C53 1.264(11) . no
C52 C53 1.410(11) 7_555 no
C210 H210 0.8648 . no
C211 H211 0.8552 . no
C212 H212 0.9532 . no
C214 H214 0.9213 . no
C215 H215 1.0055 . no
C216 H216 0.9537 . no
C217 H217 0.9226 . no
C218 H218 0.8515 . no
C220 H220 0.9615 . no
C221 H221 0.8990 . no
C222 H222 0.8958 . no
C223 H223 0.9212 . no
C224 H224 0.8932 . no
C51 H51' 0.9905 . no
C51 H51 0.9901 . no
C52 H52 0.9907 . no
C52 H52' 0.9902 . no
C53 H53 0.9899 . no
C53 H53' 0.9899 . no
C31 C32 1.468(6) . no
C32 C33 1.502(7) . no
C33 C34 1.513(6) . no
C31 H31 0.9901 . no
C31 H31' 0.9905 . no
C32 H32' 0.9898 . no
C32 H32 0.9901 . no
C33 H33 0.9894 . no
C33 H33' 0.9898 . no
C34 H34' 0.9897 . no
C34 H34 0.9899 . no
C41 C42 1.493(6) . no
C42 C42 1.499(6) 2_555 no
C41 H41 0.9898 . no
C41 H41' 0.9898 . no
C42 H42 0.9905 . no
C42 H42' 0.9907 . no

loop_
_geom_contact_atom_site_label_1
_geom_contact_atom_site_label_2
_geom_contact_distance
_geom_contact_site_symmetry_2
_geom_contact_publ_flag
Nd1 C17 4.137(3) . no
Nd1 C126 4.247(3) . no
Nd1 H17 3.3252 . no
Nd1 H126 3.3894 . no
Nd1 H129 3.9874 . no
Si1 H136 3.3152 . no
O11 O12 3.074(3) . no
O11 N12 3.215(3) . no
O11 C136 3.325(4) . no
O11 C148 3.386(3) . no
O12 O11 3.074(3) . no
O12 O13 3.027(3) . no
O12 O14 3.046(3) . no
O12 C140 3.326(4) . no
O13 N11 3.163(3) . no
O13 C139 3.295(4) . no
O13 O12 3.027(3) . no
O14 O12 3.046(3) . no
O14 C139 3.361(4) . no
O12 H140' 2.6921 . no
O12 H132' 2.9177 . no
O13 H139' 2.6837 . no
O13 H17 2.7971 . no
O14 H126 2.7585 . no
O31 H144' 2.6613 4_565 no
O31 H128' 2.8003 4_565 no
O41 H141' 2.7895 2_565 no
O41 H138 2.6669 2_565 no
O41 H141' 2.7895 1_565 no
O41 H138 2.6669 1_565 no
N11 N12 2.248(3) . no
N11 C18 3.374(4) . no
N11 O13 3.163(3) . no
N12 N11 2.248(3) . no
N12 O11 3.215(3) . no
N11 H18 2.9171 . no
N11 H17 2.5927 . no
N11 H115 2.8485 . no
N11 H110 2.5194 . no
N12 H126 2.5210 . no
N12 H129 2.5560 . no
N12 H119 2.8813 . no
C151A C140 3.567(8) . no
C11 C143 3.495(5) . no
C11 C115 2.932(4) . no
C12 C115 3.458(5) . no
C16 C114 3.294(4) . no
C16 C115 3.281(4) . no
C17 Nd1 4.137(3) . no
C18 N11 3.374(4) . no
C18 C116 3.587(5) 7_556 no
C18 C115 3.596(4) . no
C22 C224 3.336(5) . no
C26 C28 3.263(5) . no
C26 C218 3.284(4) . no
C28 C26 3.263(5) . no
C41 C216 3.567(5) 4_575 no
C41 C141 3.480(6) 1_565 no
C41 C217 3.425(5) 4_575 no
C149A H112 3.0777 1_545 no
C149B H136 2.9578 . no
C149B H111" 2.9117 1_545 no
C151A H217 2.7917 4_565 no
C151A H140 3.0198 . no
C151B H137 2.9440 . no
C151B H32 2.9107 1_545 no
C110 C114 3.387(4) . no
C110 C113 3.288(3) . no
C110 C147 3.572(4) . no
C11 H143' 2.8057 . no
C111 C147 3.282(4) . no
C11 H115 2.5054 . no
C112 C114 3.499(4) . no
C12 H115 2.6871 . no
C112 C119 3.542(4) . no
C13 H19 2.7976 . no
C13 H19" 2.8514 . no
C113 C110 3.288(3) . no
C113 C129 3.307(4) . no
C114 C110 3.387(4) . no
C114 C130 3.490(5) . no
C114 C125 3.311(4) . no
C114 C112 3.499(4) . no
C114 C129 3.385(4) . no
C114 C16 3.294(4) . no
C115 C11 2.932(4) . no
C115 C12 3.458(5) . no
C115 C18 3.596(4) . no
C115 C130 3.537(5) . no
C15 H112 2.8421 . no
C15 H51 3.0397 6_555 no
C115 C16 3.281(4) . no
C15 H111" 2.8923 . no
C16 H143' 3.0921 . no
C116 C18 3.587(5) 7_556 no
C17 H140 2.9376 . no
C17 H148' 2.9388 . no
C18 H148' 2.7720 . no
C118 C123 3.459(4) 6_555 no
C18 H115 2.7709 . no
C119 C112 3.542(4) . no
C119 C120 2.912(4) . no
C19 H140 2.8789 . no
C19 H13 2.4624 . no
C119 C125 3.269(4) . no
C119 C121 3.450(4) . no
C120 C119 2.912(4) . no
C120 C135 3.492(4) . no
C21 H218 2.7069 . no
C121 C119 3.450(4) . no
C21 H28 2.5756 . no
C22 H146 2.8667 . no
C23 H13 2.8945 4_564 no
C123 C118 3.459(4) 6_545 no
C23 H127' 2.8554 . no
C24 H127' 3.0164 . no
C24 H13 3.0938 4_564 no
C25 H111' 3.0662 . no
C125 C119 3.269(4) . no
C125 C114 3.311(4) . no
C126 Nd1 4.247(3) . no
C26 H133 3.0486 1_565 no
C26 H28 2.5853 . no
C26 H218 3.0532 . no
C27 H214 2.8327 . no
C27 H224 2.7909 . no
C28 H137' 3.0988 1_565 no
C129 C113 3.307(4) . no
C129 C114 3.385(4) . no
C130 C114 3.490(5) . no
C130 C115 3.537(5) . no
C31 H128' 2.9132 4_565 no
C31 H1511 3.0611 1_565 no
C132 C144 3.479(4) . no
C32 H1512 2.9104 1_565 no
C132 C216 3.581(5) 1_545 no
C132 C136 3.590(5) . no
C132 C217 3.532(4) 1_545 no
C133 C217 3.400(5) 1_545 no
C33 H29 3.0428 . no
C34 H22 2.9560 4_565 no
C135 C120 3.492(4) . no
C136 C132 3.590(5) . no
C136 C214 3.564(4) 1_545 no
C139 C140 3.483(4) . no
C139 C144 3.451(5) . no
C140 C139 3.483(4) . no
C140 C151A 3.567(8) . no
C41 H138 2.8973 2_565 no
C141 C41 3.480(6) 1_545 no
C143 C11 3.495(5) . no
C144 C139 3.451(5) . no
C144 C132 3.479(4) . no
C147 C111 3.282(4) . no
C147 C110 3.572(4) . no
C148 C135 3.486(4) . no
C148 O11 3.386(3) . no
C52 H122 3.0684 . no
C53 H122 2.9040 7_555 no
C110 H147' 2.9003 . no
C111 H147' 2.6967 . no
C111 H15 2.9658 . no
C112 H123 2.9179 6_555 no
C112 H15 2.8332 . no
C212 C224 3.353(4) . no
C212 C214 3.345(4) . no
C113 H129 2.6611 . no
C113 H110 2.6109 . no
C113 H18 3.0427 . no
C214 C136 3.564(4) 1_565 no
C114 H110 2.9629 . no
C114 H130" 2.8335 . no
C214 C212 3.345(4) . no
C114 H112" 2.8511 . no
C114 H129 2.9621 . no
C115 H18 2.9560 . no
C115 H112" 3.0802 . no
C115 H130" 2.8149 . no
C116 H130" 2.9790 . no
C216 C132 3.581(5) 1_565 no
C116 H51' 3.0230 6_555 no
C216 C41 3.567(5) 4_574 no
C217 C133 3.400(5) 1_565 no
C217 C41 3.425(5) 4_574 no
C217 C132 3.532(4) 1_565 no
C218 C26 3.284(4) . no
C118 H112" 3.0111 . no
C218 C220 3.378(4) . no
C119 H127 2.8680 . no
C119 H112" 2.8145 . no
C119 H130" 2.9882 . no
C120 H135' 2.8716 . no
C120 H119 2.5331 . no
C220 C218 3.378(4) . no
C121 H119 2.7303 . no
C121 H134' 2.9370 . no
C122 H134' 3.0111 . no
C122 H128 2.8618 . no
C122 H128" 2.9729 . no
C123 H118 3.0337 6_545 no
C124 H130 2.8085 . no
C124 H131" 2.8894 . no
C224 C22 3.336(5) . no
C224 C212 3.353(4) . no
C125 H135' 2.9881 . no
C126 H132 3.0717 . no
C127 H119 2.8142 . no
C127 H147 2.8136 . no
C127 H24 3.0815 . no
C128 H122 2.6404 . no
C128 H132 2.8101 . no
C130 H18" 2.9181 7_556 no
C130 H124 2.8350 . no
C131 H124 2.9180 . no
C131 H53' 3.0515 4_555 no
C132 H144 3.0081 . no
C134 H118 3.0807 6_545 no
C135 H148 2.7283 . no
C136 H132' 2.9623 . no
C136 H1492" 3.0110 . no
C137 H140' 3.0375 . no
C137 H42 3.0434 2_545 no
C138 H140' 2.9376 . no
C139 H144 2.9408 . no
C139 H140' 2.8860 . no
C140 H17 2.9638 . no
C140 H1512' 3.0150 . no
C140 H139' 3.0043 . no
C140 H41' 3.0327 1_545 no
C141 H41' 3.0322 1_545 no
C143 H147' 2.9753 . no
C144 H139 2.9280 . no
C144 H132 2.8669 . no
C146 H111 3.0415 . no
C147 H110 2.9370 . no
C147 H111 2.8124 . no
C148 H136 2.9286 . no
C148 H17 2.9740 . no
C210 H42 3.0365 2_555 no
C211 H223 3.0277 3_565 no
C212 H214 2.7110 . no
C212 H215 2.9362 3_575 no
C213 H26 2.9498 . no
C213 H220 2.6077 . no
C214 H136' 2.7432 1_565 no
C214 H138' 2.9388 3_565 no
C215 H138' 2.8147 3_565 no
C215 H139 3.0945 1_565 no
C216 H132' 2.8880 1_565 no
C216 H41 2.8295 4_574 no
C217 H133 3.0094 1_565 no
C217 H41 2.6983 4_574 no
C217 H132' 3.0136 1_565 no
C218 H133 2.9416 1_565 no
C218 H220 2.7020 . no
C219 H212 2.8466 . no
C219 H22 2.6367 . no
C220 H141 3.0082 4_564 no
C223 H34 3.0241 4_564 no
C224 H22 2.7013 . no
H111' H112' 2.5728 . no
H111' C25 3.0662 . no
H111" H15 2.5505 . no
H111" C149B 2.9117 1_565 no
H111" H1492 2.3872 1_565 no
H111" C15 2.8923 . no
H111" H1491 2.4981 1_565 no
H111" H112 2.4799 . no
H112' H123 2.5667 6_555 no
H112' H111' 2.5728 . no
H112" H123 2.5539 6_555 no
H112" C118 3.0111 . no
H112" C119 2.8145 . no
H112" C115 3.0802 . no
H112" C114 2.8511 . no
H127' H128' 2.5606 . no
H127' C23 2.8554 . no
H127' C24 3.0164 . no
H127' H23 2.3588 . no
H127' H24 2.5820 . no
H127' H147 2.3397 . no
H127" H128 2.5366 . no
H128' H127' 2.5606 . no
H128' C31 2.9132 4_564 no
H128' O31 2.8003 4_564 no
H128' H31 2.5750 4_564 no
H128" H132 2.4436 . no
H128" C122 2.9729 . no
H130' H131' 2.5109 . no
H130" H18" 2.5300 7_556 no
H130" C114 2.8335 . no
H130" C119 2.9882 . no
H130" C116 2.9790 . no
H130" C115 2.8149 . no
H131' H53' 2.4745 4_555 no
H131' H130' 2.5109 . no
H131" H124 2.4724 . no
H131" C124 2.8894 . no
H131" H130 2.5308 . no
H13 C23 2.8945 4_565 no
H13 C24 3.0938 4_565 no
H13 H19 2.1041 . no
H13 H19" 2.4747 . no
H13 C19 2.4624 . no
H132' C217 3.0136 1_545 no
H132' H136' 2.4043 . no
H132' C216 2.8880 1_545 no
H132' O12 2.9177 . no
H132' C136 2.9623 . no
H15 H112 2.3354 . no
H15 H111" 2.5505 . no
H15 C112 2.8332 . no
H15 C111 2.9658 . no
H134' C121 2.9370 . no
H134' C122 3.0111 . no
H135' C125 2.9881 . no
H135' H131 2.3769 . no
H135' C120 2.8716 . no
H135' H148 2.3097 . no
H17 H148' 2.2646 . no
H17 Nd1 3.3252 . no
H17 H140 2.2824 . no
H17 C140 2.9638 . no
H17 O13 2.7971 . no
H17 C148 2.9740 . no
H17 N11 2.5927 . no
H136' H132' 2.4043 . no
H136' C214 2.7432 1_545 no
H18 C113 3.0427 . no
H18 N11 2.9171 . no
H18 C115 2.9560 . no
H18 H115 2.3012 . no
H18 H129 2.4339 . no
H18 H148' 2.5399 . no
H18' H1502 2.3665 . no
H18' H148' 2.5489 . no
H18' H19' 2.5027 . no
H18" C130 2.9181 7_556 no
H18" H130" 2.5300 7_556 no
H18" H19 2.5180 . no
H137' C28 3.0988 1_545 no
H19 H13 2.1041 . no
H19 C13 2.7976 . no
H19 H18" 2.5180 . no
H19' H18' 2.5027 . no
H19' H1511" 2.3915 . no
H19" H13 2.4747 . no
H19" C13 2.8514 . no
H19" H142' 2.5412 . no
H138' C214 2.9388 3_565 no
H138' C215 2.8147 3_565 no
H139' C140 3.0043 . no
H139' O13 2.6837 . no
H140' H1512' 2.4253 . no
H140' C139 2.8860 . no
H140' H41' 2.5631 1_545 no
H140' O12 2.6921 . no
H140' C137 3.0375 . no
H140' C138 2.9376 . no
H22 C219 2.6367 . no
H22 C224 2.7013 . no
H22 C34 2.9560 4_564 no
H141' O41 2.7895 2_545 no
H141' O41 2.7895 1_545 no
H141' H221 2.4897 3_565 no
H23 H127' 2.3588 . no
H142' H19" 2.5412 . no
H142' H34' 2.5658 . no
H24 H127' 2.5820 . no
H24 C127 3.0815 . no
H143' H147' 2.5515 . no
H143' C16 3.0921 . no
H143' C11 2.8057 . no
H144' O31 2.6613 4_564 no
H144' H132 2.5778 . no
H144' H147 2.5324 . no
H26 C213 2.9498 . no
H26 H28 2.5323 . no
H146' H143 2.5961 . no
H28 C26 2.5853 . no
H28 C21 2.5756 . no
H28 H26 2.5323 . no
H147' H110 2.3742 . no
H147' C143 2.9753 . no
H147' H143' 2.5515 . no
H147' H111 2.1434 . no
H147' C111 2.6967 . no
H147' C110 2.9003 . no
H29 C33 3.0428 . no
H29 H32 2.5069 . no
H148' C18 2.7720 . no
H148' H17 2.2646 . no
H148' C17 2.9388 . no
H148' H18' 2.5489 . no
H148' H18 2.5399 . no
H1491 H1501" 2.5260 . no
H1491 H111" 2.4981 1_545 no
H1491 H112 2.4384 1_545 no
H31 H128' 2.5750 4_565 no
H31' H216 2.4982 4_575 no
H1491' H148 2.4938 . no
H1491' H1502' 2.5693 . no
H32 H29 2.5069 . no
H32 C151B 2.9107 1_565 no
H32 H1512 2.0785 1_565 no
H32' H42' 2.3733 . no
H1491" H136 2.5849 . no
H1492 H111" 2.3872 1_545 no
H1492 H1512 1.9902 . no
H34 C223 3.0241 4_565 no
H34' H142' 2.5658 . no
H1492" H136 2.2999 . no
H1492" H1512 1.8539 . no
H1492" C136 3.0110 . no
H1501 H1512" 2.4231 . no
H1501 H1511 2.1302 . no
H1501 H1511" 2.2923 . no
H1501" H1491 2.5260 . no
H1502 H18' 2.3665 . no
H1502' H1491' 2.5693 . no
H41 C217 2.6983 4_575 no
H41 H138 2.5061 2_565 no
H41 C216 2.8295 4_575 no
H41' H140' 2.5631 1_565 no
H41' C140 3.0327 1_565 no
H41' C141 3.0322 1_565 no
H42 C137 3.0434 2_565 no
H42' H32' 2.3733 . no
H1511 H1501 2.1302 . no
H1511 C31 3.0611 1_545 no
H1511" H1501 2.2923 . no
H1511" H19' 2.3915 . no
H1511" H140 2.4558 . no
H1511" H217 2.4267 4_565 no
H1512 H32 2.0785 1_545 no
H1512 H1492" 1.8539 . no
H1512 C32 2.9104 1_545 no
H1512 H1492 1.9902 . no
H1512' C140 3.0150 . no
H1512' H137 2.2581 . no
H1512' H140' 2.4253 . no
H1512" H1501 2.4231 . no
H51 C15 3.0397 6_545 no
H51' C116 3.0230 6_545 no
H52 H122 2.5268 . no
H53 H122 2.5321 7_555 no
H53 H128 2.3823 7_555 no
H53' C131 3.0515 4_554 no
H53' H131' 2.4745 4_554 no
H110 C114 2.9629 . no
H110 C147 2.9370 . no
H110 H147' 2.3742 . no
H110 C113 2.6109 . no
H110 N11 2.5194 . no
H110 H127 2.5664 . no
H111 C147 2.8124 . no
H111 H147' 2.1434 . no
H111 C146 3.0415 . no
H112 H111" 2.4799 . no
H112 C149A 3.0777 1_565 no
H112 C15 2.8421 . no
H112 H1491 2.4384 1_565 no
H112 H15 2.3354 . no
H115 C18 2.7709 . no
H115 C12 2.6871 . no
H115 C11 2.5054 . no
H115 H18 2.3012 . no
H115 N11 2.8485 . no
H118 C123 3.0337 6_555 no
H118 C134 3.0807 6_555 no
H119 C127 2.8142 . no
H119 H127 2.2089 . no
H119 C120 2.5331 . no
H119 C121 2.7303 . no
H119 N12 2.8813 . no
H122 C52 3.0684 . no
H122 C128 2.6404 . no
H122 C53 2.9040 7_555 no
H122 H52 2.5268 . no
H122 H128 2.3232 . no
H122 H53 2.5321 7_555 no
H123 H112' 2.5667 6_545 no
H123 H112" 2.5539 6_545 no
H123 C112 2.9179 6_545 no
H124 C130 2.8350 . no
H124 H130 2.2920 . no
H124 C131 2.9180 . no
H124 H131" 2.4724 . no
H126 Nd1 3.3894 . no
H126 H132 2.5018 . no
H126 O14 2.7585 . no
H126 N12 2.5210 . no
H126 H147 2.5403 . no
H127 C119 2.8680 . no
H127 H119 2.2089 . no
H127 H110 2.5664 . no
H128 H53 2.3823 7_555 no
H128 C122 2.8618 . no
H128 H127" 2.5366 . no
H128 H122 2.3232 . no
H129 C113 2.6611 . no
H129 N12 2.5560 . no
H129 C114 2.9621 . no
H129 H18 2.4339 . no
H129 Nd1 3.9874 . no
H130 C124 2.8085 . no
H130 H131" 2.5308 . no
H130 H124 2.2920 . no
H131 H148 2.4986 . no
H131 H135' 2.3769 . no
H132 C128 2.8101 . no
H132 C144 2.8669 . no
H132 H126 2.5018 . no
H132 H144' 2.5778 . no
H132 H128" 2.4436 . no
H132 C126 3.0717 . no
H133 C26 3.0486 1_545 no
H133 C217 3.0094 1_545 no
H133 C218 2.9416 1_545 no
H135 H148 2.5641 . no
H136 C149B 2.9578 . no
H136 Si1 3.3152 . no
H136 H1492" 2.2999 . no
H136 C148 2.9286 . no
H136 H1491" 2.5849 . no
H137 C151B 2.9440 . no
H137 H1512' 2.2581 . no
H138 H41 2.5061 2_545 no
H138 C41 2.8973 2_545 no
H138 O41 2.6669 2_545 no
H138 O41 2.6669 1_545 no
H139 C215 3.0945 1_545 no
H139 H144 2.3264 . no
H139 C144 2.9280 . no
H140 H17 2.2824 . no
H140 H1511" 2.4558 . no
H140 C19 2.8789 . no
H140 C17 2.9376 . no
H140 C151A 3.0198 . no
H141 C220 3.0082 4_565 no
H141 H220 2.4116 4_565 no
H143 H146' 2.5961 . no
H144 C139 2.9408 . no
H144 H139 2.3264 . no
H144 C132 3.0081 . no
H145 H212 2.5012 3_565 no
H146 C22 2.8667 . no
H147 C127 2.8136 . no
H147 H127' 2.3397 . no
H147 H144' 2.5324 . no
H147 H126 2.5403 . no
H148 H135' 2.3097 . no
H148 C135 2.7283 . no
H148 H135 2.5641 . no
H148 H1491' 2.4938 . no
H148 H131 2.4986 . no
H212 H145 2.5012 3_565 no
H212 H215 2.4503 3_575 no
H212 H214 2.5094 . no
H212 C219 2.8466 . no
H214 H212 2.5094 . no
H214 C27 2.8327 . no
H214 C212 2.7110 . no
H214 H215 2.3602 3_575 no
H215 H212 2.4503 3_575 no
H215 H214 2.3602 3_575 no
H215 C212 2.9362 3_575 no
H216 H31' 2.4982 4_574 no
H217 C151A 2.7917 4_564 no
H217 H1511" 2.4267 4_564 no
H218 C26 3.0532 . no
H218 C21 2.7069 . no
H220 C218 2.7020 . no
H220 H141 2.4116 4_564 no
H220 C213 2.6077 . no
H221 H141' 2.4897 3_565 no
H223 C211 3.0277 3_565 no
H224 C27 2.7909 . no

loop_
_geom_hbond_atom_site_label_D
_geom_hbond_atom_site_label_H
_geom_hbond_atom_site_label_A
_geom_hbond_distance_DH
_geom_hbond_distance_HA
_geom_hbond_distance_DA
_geom_hbond_angle_DHA
_geom_hbond_publ_flag
C17 H17 N11 0.9200 2.5900 2.900(3) 100.00 yes
C110 H110 N11 1.0000 2.5200 3.002(3) 109.00 yes
C126 H126 N12 0.9800 2.5200 2.882(3) 102.00 yes
C129 H129 N12 0.9300 2.5600 3.013(4) 111.00 yes

loop_
_geom_torsion_atom_site_label_1
_geom_torsion_atom_site_label_2
_geom_torsion_atom_site_label_3
_geom_torsion_atom_site_label_4
_geom_torsion
_geom_torsion_site_symmetry_1
_geom_torsion_site_symmetry_3
_geom_torsion_site_symmetry_4
_geom_torsion_publ_flag
O12 Nd1 O11 C132 54.9(2) . . . no
O12 Nd1 O11 C135 -120.8(2) . . . no
O13 Nd1 O11 C132 52.3(3) . . . no
O13 Nd1 O11 C135 -123.4(2) . . . no
O14 Nd1 O11 C132 -19.8(2) . . . no
O14 Nd1 O11 C135 164.5(2) . . . no
N11 Nd1 O11 C132 -117.0(2) . . . no
N11 Nd1 O11 C135 67.3(2) . . . no
N12 Nd1 O11 C132 -117.0(2) . . . no
N12 Nd1 O11 C135 67.3(2) . . . no
C148 Nd1 O11 C132 146.1(2) . . . no
C148 Nd1 O11 C135 -29.6(2) . . . no
O11 Nd1 O12 C136 55.1(2) . . . no
O11 Nd1 O12 C139 -136.2(2) . . . no
O13 Nd1 O12 C136 -126.3(2) . . . no
O13 Nd1 O12 C139 42.4(2) . . . no
O14 Nd1 O12 C136 142.4(2) . . . no
O14 Nd1 O12 C139 -48.9(2) . . . no
N11 Nd1 O12 C136 -137.3(2) . . . no
N11 Nd1 O12 C139 31.5(3) . . . no
N12 Nd1 O12 C136 73.2(3) . . . no
N12 Nd1 O12 C139 -118.1(2) . . . no
C148 Nd1 O12 C136 -30.7(2) . . . no
C148 Nd1 O12 C139 138.0(2) . . . no
O11 Nd1 O13 C140 65.4(2) . . . no
O11 Nd1 O13 C143 -113.4(2) . . . no
O12 Nd1 O13 C140 62.82(18) . . . no
O12 Nd1 O13 C143 -115.9(2) . . . no
O14 Nd1 O13 C140 136.58(18) . . . no
O14 Nd1 O13 C143 -42.2(2) . . . no
N11 Nd1 O13 C140 -122.55(19) . . . no
N11 Nd1 O13 C143 58.7(2) . . . no
N12 Nd1 O13 C140 -128.64(18) . . . no
N12 Nd1 O13 C143 52.6(2) . . . no
C148 Nd1 O13 C140 -25.74(19) . . . no
C148 Nd1 O13 C143 155.5(2) . . . no
O11 Nd1 O14 C144 40.9(3) . . . no
O11 Nd1 O14 C147 -141.80(19) . . . no
O12 Nd1 O14 C144 -35.1(3) . . . no
O12 Nd1 O14 C147 142.2(2) . . . no
O13 Nd1 O14 C144 -109.1(3) . . . no
O13 Nd1 O14 C147 68.16(19) . . . no
N11 Nd1 O14 C144 173.8(3) . . . no
N11 Nd1 O14 C147 -9.0(2) . . . no
N12 Nd1 O14 C144 120.0(3) . . . no
N12 Nd1 O14 C147 -62.75(19) . . . no
O11 Nd1 N11 C11 174.0(2) . . . no
O11 Nd1 N11 C113 -2.88(17) . . . no
O12 Nd1 N11 C11 10.5(3) . . . no
O12 Nd1 N11 C113 -166.41(14) . . . no
O13 Nd1 N11 C11 -0.3(2) . . . no
O13 Nd1 N11 C113 -177.17(15) . . . no
O14 Nd1 N11 C11 84.1(2) . . . no
O14 Nd1 N11 C113 -92.76(14) . . . no
N12 Nd1 N11 C11 174.0(3) . . . no
N12 Nd1 N11 C113 -2.89(13) . . . no
C148 Nd1 N11 C11 -94.2(3) . . . no
C148 Nd1 N11 C113 88.89(15) . . . no
O11 Nd1 N12 C113 -177.11(15) . . . no
O11 Nd1 N12 C120 -11.5(2) . . . no
O12 Nd1 N12 C113 165.15(14) . . . no
O12 Nd1 N12 C120 -29.2(3) . . . no
O13 Nd1 N12 C113 10.30(17) . . . no
O13 Nd1 N12 C120 175.9(2) . . . no
O14 Nd1 N12 C113 100.93(14) . . . no
O14 Nd1 N12 C120 -93.4(2) . . . no
N11 Nd1 N12 C113 2.88(13) . . . no
N11 Nd1 N12 C120 168.5(3) . . . no
C148 Nd1 N12 C113 -92.32(15) . . . no
C148 Nd1 N12 C120 73.3(2) . . . no
O11 Nd1 C148 Si1 -94.7(3) . . . no
O12 Nd1 C148 Si1 -20.1(3) . . . no
O13 Nd1 C148 Si1 53.6(3) . . . no
N11 Nd1 C148 Si1 132.1(3) . . . no
N12 Nd1 C148 Si1 -174.1(3) . . . no
C151B Si1 C149B C149A -171.2(17) . . . no
C148 Si1 C149A C149B -116.3(14) . . . no
C150A Si1 C149B C149A -72(2) . . . no
C150B Si1 C149B C149A -58.8(16) . . . no
C151A Si1 C149B C149A -165.2(15) . . . no
C150A Si1 C149A C149B 116.1(19) . . . no
C150B Si1 C149A C149B 126.5(15) . . . no
C151A Si1 C149A C149B 19.4(19) . . . no
C151B Si1 C149A C149B 9.0(17) . . . no
C148 Si1 C150B C150A 127(4) . . . no
C149A Si1 C151A C151B -21.9(18) . . . no
C149B Si1 C151A C151B -12.8(15) . . . no
C150A Si1 C151A C151B -125.1(17) . . . no
C150B Si1 C151A C151B -127.4(15) . . . no
C148 Si1 C151A C151B 112.2(14) . . . no
C149A Si1 C151B C151A 163.3(13) . . . no
C149B Si1 C151B C151A 167.5(15) . . . no
C150A Si1 C151B C151A 56.9(17) . . . no
C150B Si1 C151B C151A 59.7(15) . . . no
C148 Si1 C151B C151A -79.8(15) . . . no
C149A Si1 C148 Nd1 96.4(9) . . . no
C149B Si1 C148 Nd1 69.5(7) . . . no
C150A Si1 C148 Nd1 -149.2(14) . . . no
C150B Si1 C148 Nd1 -160.6(6) . . . no
C151A Si1 C148 Nd1 -50.4(5) . . . no
C151B Si1 C148 Nd1 -21.1(8) . . . no
C151B Si1 C150B C150A -13(5) . . . no
C149B Si1 C150A C150B 84(5) . . . no
C151A Si1 C150A C150B -169(4) . . . no
C151B Si1 C150A C150B 168(4) . . . no
C148 Si1 C150A C150B -58(5) . . . no
C149A Si1 C150B C150A -124(5) . . . no
C148 Si1 C149B C149A 73.1(16) . . . no
C149A Si1 C150A C150B 58(5) . . . no
C151A Si1 C150B C150A 11(5) . . . no
C149B Si1 C150B C150A -101(5) . . . no
Nd1 O11 C132 C133 178.0(2) . . . no
Nd1 O11 C135 C134 -156.22(19) . . . no
C132 O11 C135 C134 27.3(3) . . . no
C135 O11 C132 C133 -5.8(3) . . . no
Nd1 O12 C136 C137 133.7(2) . . . no
C139 O12 C136 C137 -37.5(3) . . . no
Nd1 O12 C139 C138 -139.5(2) . . . no
C136 O12 C139 C138 30.6(3) . . . no
Nd1 O13 C140 C141 -170.30(19) . . . no
C143 O13 C140 C141 8.7(3) . . . no
Nd1 O13 C143 C142 -166.22(19) . . . no
C140 O13 C143 C142 14.9(3) . . . no
Nd1 O14 C144 C145 136.1(3) . . . no
C147 O14 C144 C145 -41.3(3) . . . no
Nd1 O14 C147 C146 -140.05(19) . . . no
C144 O14 C147 C146 38.3(3) . . . no
C31 O31 C34 C33 2.7(6) . . . no
C34 O31 C31 C32 16.8(7) . . . no
C41 O41 C41 C42 -10.6(4) 2_555 . . no
Nd1 N11 C113 N12 4.7(2) . . . no
Nd1 N11 C11 C12 67.9(3) . . . no
C11 N11 C113 N12 -173.0(2) . . . no
Nd1 N11 C11 C16 -110.2(3) . . . no
Nd1 N11 C113 C114 -175.3(2) . . . no
C11 N11 C113 C114 7.0(3) . . . no
C113 N11 C11 C16 66.2(3) . . . no
C113 N11 C11 C12 -115.8(3) . . . no
C120 N12 C113 C114 6.6(3) . . . no
C120 N12 C113 N11 -173.4(2) . . . no
Nd1 N12 C113 C114 175.16(19) . . . no
Nd1 N12 C120 C121 80.9(3) . . . no
C113 N12 C120 C125 66.3(3) . . . no
Nd1 N12 C113 N11 -4.8(2) . . . no
Nd1 N12 C120 C125 -96.6(3) . . . no
C113 N12 C120 C121 -116.3(3) . . . no
C16 C11 C12 C17 177.6(3) . . . no
C16 C11 C12 C13 -3.3(4) . . . no
N11 C11 C12 C17 -0.5(4) . . . no
N11 C11 C16 C110 2.8(5) . . . no
C12 C11 C16 C15 3.2(4) . . . no
N11 C11 C16 C15 -178.8(3) . . . no
C12 C11 C16 C110 -175.2(3) . . . no
N11 C11 C12 C13 178.6(3) . . . no
C11 C12 C17 C18 80.4(3) . . . no
C13 C12 C17 C18 -98.7(4) . . . no
C17 C12 C13 C14 -180.0(3) . . . no
C13 C12 C17 C19 26.2(4) . . . no
C11 C12 C17 C19 -154.7(3) . . . no
C11 C12 C13 C14 0.9(5) . . . no
C12 C13 C14 C15 1.6(6) . . . no
C13 C14 C15 C16 -1.7(6) . . . no
C14 C15 C16 C11 -0.7(5) . . . no
C14 C15 C16 C110 177.8(3) . . . no
C15 C16 C110 C111 -62.9(4) . . . no
C11 C16 C110 C112 -121.3(3) . . . no
C15 C16 C110 C112 60.3(4) . . . no
C11 C16 C110 C111 115.5(3) . . . no
C16 C110 C111 H111" 70.04 . . . no
C16 C110 C111 H111' -172.50 . . . no
C112 C110 C111 H111" -55.26 . . . no
C111 C110 C112 H112' -62.64 . . . no
C111 C110 C112 H112" 179.78 . . . no
C111 C110 C112 H112 57.62 . . . no
H110 C110 C112 H112' 54.23 . . . no
H110 C110 C112 H112" -63.35 . . . no
H110 C110 C112 H112 174.49 . . . no
C16 C110 C112 H112 -66.60 . . . no
C112 C110 C111 H111' 62.19 . . . no
C16 C110 C111 H111 -51.97 . . . no
H110 C110 C111 H111 65.90 . . . no
C16 C110 C112 H112' 173.14 . . . no
H110 C110 C111 H111" -172.09 . . . no
H110 C110 C111 H111' -54.64 . . . no
C16 C110 C112 H112" 55.57 . . . no
C112 C110 C111 H111 -177.28 . . . no
C113 C114 C119 H119 1.87 . . . no
C115 C114 C119 H119 -178.44 . . . no
C113 C114 C115 H115 1.46 . . . no
C119 C114 C115 H115 -178.23 . . . no
C114 C115 C116 H116 -177.13 . . . no
H115 C115 C116 H116 1.60 . . . no
H115 C115 C116 C117 178.60 . . . no
C115 C116 C117 H117 -178.72 . . . no
H116 C116 C117 C118 177.15 . . . no
H116 C116 C117 H117 -1.82 . . . no
H117 C117 C118 H118 -2.75 . . . no
H117 C117 C118 C119 178.19 . . . no
C116 C117 C118 H118 178.30 . . . no
H118 C118 C119 H119 -0.27 . . . no
H118 C118 C119 C114 -177.95 . . . no
C117 C118 C119 H119 178.83 . . . no
C122 C121 C126 H126 152.44 . . . no
C120 C121 C126 H126 -31.09 . . . no
B2 C21 C26 C25 178.5(3) . . . no
C26 C21 C22 C23 0.4(4) . . . no
C22 C21 B2 C213 -128.8(3) . . . no
C22 C21 B2 C219 -9.8(4) . . . no
C26 C21 B2 C219 171.2(2) . . . no
C26 C21 B2 C27 -70.5(3) . . . no
C22 C21 B2 C27 108.5(3) . . . no
C126 C121 C122 H122 0.03 . . . no
C26 C21 B2 C213 52.3(3) . . . no
B2 C21 C22 C23 -178.6(3) . . . no
C22 C21 C26 C25 -0.6(4) . . . no
C120 C121 C122 H122 -176.56 . . . no
H122 C122 C123 C124 -179.55 . . . no
C121 C122 C123 H123 176.99 . . . no
H122 C122 C123 H123 -5.00 . . . no
C21 C22 C23 C24 0.0(5) . . . no
H123 C123 C124 C125 -177.19 . . . no
C122 C123 C124 H124 178.08 . . . no
H123 C123 C124 H124 3.43 . . . no
C22 C23 C24 C25 -0.3(4) . . . no
H124 C124 C125 C120 178.24 . . . no
H124 C124 C125 C129 -1.11 . . . no
C23 C24 C25 C26 0.1(4) . . . no
C124 C125 C129 H129 176.86 . . . no
C24 C25 C26 C21 0.3(5) . . . no
C120 C125 C129 H129 -2.46 . . . no
C128 C126 C127 H127" -67.28 . . . no
H126 C126 C128 H128" -73.54 . . . no
C127 C126 C128 H128" 170.39 . . . no
C121 C126 C128 H128" 46.17 . . . no
C121 C126 C128 H128 -74.32 . . . no
C127 C126 C128 H128' -70.32 . . . no
C127 C126 C128 H128 49.91 . . . no
H126 C126 C128 H128' 45.75 . . . no
C128 C126 C127 H127' 55.22 . . . no
C121 C126 C127 H127" 57.97 . . . no
C121 C126 C127 H127 -60.95 . . . no
H126 C126 C127 H127' -60.10 . . . no
C121 C126 C127 H127' -179.52 . . . no
C128 C126 C127 H127 173.80 . . . no
C121 C126 C128 H128' 165.45 . . . no
H126 C126 C128 H128 165.98 . . . no
H126 C126 C127 H127 58.47 . . . no
H126 C126 C127 H127" 177.39 . . . no
C212 C27 B2 C213 70.9(3) . . . no
C28 C27 C212 C211 0.8(4) . . . no
C212 C27 C28 C29 -0.1(4) . . . no
B2 C27 C28 C29 -176.4(3) . . . no
C28 C27 B2 C21 6.2(3) . . . no
C212 C27 B2 C21 -169.9(2) . . . no
C28 C27 B2 C219 126.5(3) . . . no
B2 C27 C212 C211 177.1(2) . . . no
C212 C27 B2 C219 -49.6(3) . . . no
C28 C27 B2 C213 -113.1(3) . . . no
C27 C28 C29 C210 -0.7(5) . . . no
C28 C29 C210 C211 0.8(5) . . . no
C125 C129 C131 H131" 63.65 . . . no
C131 C129 C130 H130 58.65 . . . no
H129 C129 C130 H130' 56.69 . . . no
H129 C129 C130 H130" -65.53 . . . no
C125 C129 C131 H131' -178.32 . . . no
H129 C129 C130 H130 176.01 . . . no
H129 C129 C131 H131' -59.44 . . . no
H129 C129 C131 H131" -177.47 . . . no
H129 C129 C131 H131 59.81 . . . no
C125 C129 C131 H131 -59.07 . . . no
C130 C129 C131 H131' 57.09 . . . no
C130 C129 C131 H131" -60.93 . . . no
C130 C129 C131 H131 176.35 . . . no
C131 C129 C130 H130' -60.67 . . . no
C125 C129 C130 H130" 52.73 . . . no
C125 C129 C130 H130 -65.74 . . . no
C131 C129 C130 H130" 177.11 . . . no
C125 C129 C130 H130' 174.94 . . . no
H132 C132 C133 C134 99.03 . . . no
H132' C132 C133 C134 -137.95 . . . no
H132' C132 C133 H133' 103.04 . . . no
H132 C132 C133 H133' -19.98 . . . no
H132 C132 C133 H133 -142.08 . . . no
H132' C132 C133 H133 -19.05 . . . no
O11 C132 C133 H133' -136.80 . . . no
O11 C132 C133 H133 101.11 . . . no
H133' C133 C134 C135 150.40 . . . no
H133' C133 C134 H134' 38.19 . . . no
C132 C133 C134 H134' -78.61 . . . no
C132 C133 C134 H134 154.06 . . . no
H133 C133 C134 H134' 162.54 . . . no
H133' C133 C134 H134 -89.14 . . . no
H133 C133 C134 C135 -85.25 . . . no
H133 C133 C134 H134 35.21 . . . no
H134' C134 C135 H135' -36.54 . . . no
H134 C134 C135 H135' 85.55 . . . no
H134 C134 C135 O11 -156.98 . . . no
H134 C134 C135 H135 -40.71 . . . no
C133 C134 C135 H135 78.68 . . . no
C133 C134 C135 H135' -155.06 . . . no
H134' C134 C135 O11 80.92 . . . no
H134' C134 C135 H135 -162.80 . . . no
O12 C136 C137 H137' 145.54 . . . no
H136 C136 C137 C138 144.91 . . . no
O12 C136 C137 H137 -92.26 . . . no
H136 C136 C137 H137 23.28 . . . no
H136' C136 C137 H137 148.42 . . . no
H136' C136 C137 C138 -89.96 . . . no
H136' C136 C137 H137' 26.22 . . . no
H136 C136 C137 H137' -98.92 . . . no
H137' C137 C138 H138 109.63 . . . no
H137 C137 C138 C139 110.73 . . . no
C136 C137 C138 H138' 110.08 . . . no
H137' C137 C138 C139 -126.94 . . . no
H137 C137 C138 H138 -12.70 . . . no
C136 C137 C138 H138 -134.35 . . . no
H137 C137 C138 H138' -128.27 . . . no
H137' C137 C138 H138' -5.94 . . . no
H138' C138 C139 H139 -13.91 . . . no
C137 C138 C139 H139' -128.67 . . . no
H138 C138 C139 H139' -5.19 . . . no
H138 C138 C139 H139 -127.22 . . . no
C137 C138 C139 H139 109.31 . . . no
H138' C138 C139 O12 -134.69 . . . no
H138' C138 C139 H139' 108.11 . . . no
H138 C138 C139 O12 112.00 . . . no
H140' C140 C141 H141 92.18 . . . no
H140 C140 C141 C142 84.85 . . . no
H140 C140 C141 H141 -35.81 . . . no
H140 C140 C141 H141' -154.77 . . . no
H140' C140 C141 C142 -147.15 . . . no
H140' C140 C141 H141' -26.78 . . . no
O13 C140 C141 H141' 91.69 . . . no
O13 C140 C141 H141 -149.35 . . . no
H141 C141 C142 H142' 38.55 . . . no
H141' C141 C142 C143 -83.57 . . . no
H141 C141 C142 C143 158.89 . . . no
C140 C141 C142 H142' -83.22 . . . no
H141' C141 C142 H142' 156.09 . . . no
C140 C141 C142 H142 159.02 . . . no
H141 C141 C142 H142 -79.21 . . . no
H141' C141 C142 H142 38.33 . . . no
H142 C142 C143 H143 -39.56 . . . no
C141 C142 C143 H143 83.30 . . . no
H142 C142 C143 H143' 87.28 . . . no
H142 C142 C143 O13 -155.12 . . . no
H142' C142 C143 H143 -157.72 . . . no
C141 C142 C143 H143' -149.85 . . . no
H142' C142 C143 O13 86.72 . . . no
H142' C142 C143 H143' -30.88 . . . no
O14 C144 C145 H145 -90.68 . . . no
H144' C144 C145 H145 153.38 . . . no
H144 C144 C145 C146 145.18 . . . no
H144' C144 C145 C146 -87.69 . . . no
O14 C144 C145 H145' 161.95 . . . no
H144 C144 C145 H145' -81.11 . . . no
H144 C144 C145 H145 26.26 . . . no
H144' C144 C145 H145' 46.02 . . . no
H145' C145 C146 H146' 102.24 . . . no
H145 C145 C146 C147 114.35 . . . no
H145 C145 C146 H146' -7.25 . . . no
H145' C145 C146 H146 -15.74 . . . no
H145 C145 C146 H146 -125.23 . . . no
C144 C145 C146 H146 115.37 . . . no
C144 C145 C146 H146' -126.66 . . . no
H145' C145 C146 C147 -136.16 . . . no
H146' C146 C147 H147' -18.10 . . . no
H146 C146 C147 O14 -141.80 . . . no
H146 C146 C147 H147' 97.92 . . . no
C145 C146 C147 H147' -140.24 . . . no
C145 C146 C147 H147 95.42 . . . no
H146' C146 C147 O14 102.18 . . . no
H146' C146 C147 H147 -142.44 . . . no
H146 C146 C147 H147 -26.42 . . . no
C29 C210 C211 C212 -0.2(5) . . . no
C210 C211 C212 C27 -0.6(4) . . . no
B2 C213 C218 C217 178.2(3) . . . no
C218 C213 C214 C215 0.8(4) . . . no
C214 C213 B2 C27 -21.7(4) . . . no
C214 C213 B2 C219 97.6(3) . . . no
C214 C213 B2 C21 -142.6(3) . . . no
C214 C213 C218 C217 -0.2(4) . . . no
C218 C213 B2 C219 -80.6(3) . . . no
B2 C213 C214 C215 -177.6(3) . . . no
C218 C213 B2 C27 160.1(3) . . . no
C218 C213 B2 C21 39.2(3) . . . no
C213 C214 C215 C216 -0.5(5) . . . no
C214 C215 C216 C217 -0.2(5) . . . no
C215 C216 C217 C218 0.8(5) . . . no
C216 C217 C218 C213 -0.5(5) . . . no
C224 C219 B2 C213 -167.9(3) . . . no
C220 C219 B2 C213 13.8(4) . . . no
C224 C219 B2 C27 -45.4(4) . . . no
B2 C219 C220 C221 176.4(3) . . . no
C220 C219 B2 C21 -103.8(3) . . . no
C220 C219 C224 C223 1.6(5) . . . no
C224 C219 C220 C221 -2.0(5) . . . no
C224 C219 B2 C21 74.5(4) . . . no
C220 C219 B2 C27 136.4(3) . . . no
B2 C219 C224 C223 -176.9(3) . . . no
C219 C220 C221 C222 1.0(5) . . . no
C220 C221 C222 C223 0.6(5) . . . no
C221 C222 C223 C224 -1.1(5) . . . no
C222 C223 C224 C219 -0.1(5) . . . no
C52 C51 C53 C52 -21.0(12) . . 7_555 no
C53 C51 C52 C53 22.0(13) . . 7_555 no
C51 C52 C53 C51 -20.6(11) . 7_555 7_555 no
O31 C31 C32 C33 -29.4(7) . . . no
C31 C32 C33 C34 29.3(7) . . . no
C32 C33 C34 O31 -20.2(6) . . . no
O41 C41 C42 C42 27.1(5) . . 2_555 no
C41 C42 C42 C41 -32.5(5) . 2_555 2_555 no
